data_4347897
loop_
_publ_author_name
'Li, Lei-Lei'
'Cao, Gao-Juan'
'Zhao, Jun-Wei'
'He, Huan'
'Yang, Bai-Feng'
'Yang, Guo-Yu'

_publ_section_title
;
 Lanthanide Germanate Cluster Organic Frameworks Based on {Ln8Ge12}
 Clusters: From One-Dimensional Chains to Two-Dimensional Layers and
 Three-Dimensional Frameworks.
;
_journal_issue 11
_journal_name_full 'Inorganic chemistry'
_journal_page_first 5671
_journal_page_last 5683
_journal_paper_doi 10.1021/acs.inorgchem.6b00754
_journal_volume 55
_journal_year 2016
_chemical_formula_moiety '0.5(C104 H192 Ge28 Nd24 O168), 2(O)'
_chemical_formula_sum 'C52 H108 Ge14 Nd12 O90'
_chemical_formula_weight 4920.52
_space_group_crystal_system orthorhombic
_space_group_IT_number 61
_space_group_name_Hall '-P 2ac 2ab'
_space_group_name_H-M_alt 'P b c a'
_atom_sites_solution_hydrogens geom
_atom_sites_solution_primary direct
_atom_sites_solution_secondary difmap
_audit_creation_date 2016-05-04
_audit_creation_method
;
Olex2 1.2
(compiled 2016.02.19 svn.r3266 for OlexSys, GUI svn.r5155)
;
_cell_angle_alpha 90.00
_cell_angle_beta 90.00
_cell_angle_gamma 90.00
_cell_formula_units_Z 4
_cell_length_a 17.7374(3)
_cell_length_b 25.2703(4)
_cell_length_c 27.2582(4)
_cell_measurement_reflns_used 23143
_cell_measurement_temperature 293(2)
_cell_measurement_theta_max 29.5096
_cell_measurement_theta_min 2.8506
_cell_volume 12217.9(3)
_computing_cell_refinement 'Bruker XSCANS'
_computing_data_collection 'Bruker XSCANS'
_computing_data_reduction 'Bruker SHELXTL'
_computing_molecular_graphics 'Olex2 (Dolomanov et al., 2009)'
_computing_publication_material 'Olex2 (Dolomanov et al., 2009)'
_computing_structure_refinement 'SHELXL-97 (Sheldrick, 2008)'
_computing_structure_solution 'SHELXS-97 (Sheldrick, 2008)'
_diffrn_ambient_temperature 293(2)
_diffrn_detector_area_resol_mean none
_diffrn_measured_fraction_theta_full 0.993
_diffrn_measured_fraction_theta_max 0.993
_diffrn_measurement_device_type 'multiwire proportional'
_diffrn_measurement_method 'phi and omega scans'
_diffrn_radiation_monochromator graphite
_diffrn_radiation_type MoK\a
_diffrn_radiation_wavelength 0.71073
_diffrn_reflns_av_R_equivalents 0.0517
_diffrn_reflns_av_unetI/netI 0.0463
_diffrn_reflns_limit_h_max 19
_diffrn_reflns_limit_h_min -21
_diffrn_reflns_limit_k_max 24
_diffrn_reflns_limit_k_min -30
_diffrn_reflns_limit_l_max 21
_diffrn_reflns_limit_l_min -32
_diffrn_reflns_number 42182
_diffrn_reflns_theta_full 25.00
_diffrn_reflns_theta_max 25.00
_diffrn_reflns_theta_min 2.86
_diffrn_source 'fine-focus sealed tube'
_diffrn_standards_decay_% none
_diffrn_standards_interval_count none
_diffrn_standards_interval_time none
_diffrn_standards_number none
_exptl_absorpt_coefficient_mu 8.490
_exptl_absorpt_correction_T_max 0.4049
_exptl_absorpt_correction_T_min 0.2456
_exptl_absorpt_correction_type multi-scan
_exptl_absorpt_process_details SADABS
_exptl_crystal_colour PINK
_exptl_crystal_density_diffrn 2.675
_exptl_crystal_density_method 'not measured'
_exptl_crystal_description BLOCK
_exptl_crystal_F_000 9232
_exptl_crystal_size_max 0.23
_exptl_crystal_size_mid 0.15
_exptl_crystal_size_min 0.13
_platon_squeeze_details
;

;
_refine_diff_density_max 3.161
_refine_diff_density_min -1.854
_refine_diff_density_rms 0.304
_refine_ls_extinction_method none
_refine_ls_goodness_of_fit_ref 1.061
_refine_ls_hydrogen_treatment constr
_refine_ls_matrix_type full
_refine_ls_number_parameters 746
_refine_ls_number_reflns 10687
_refine_ls_number_restraints 462
_refine_ls_restrained_S_all 1.049
_refine_ls_R_factor_all 0.0812
_refine_ls_R_factor_gt 0.0717
_refine_ls_shift/su_max 0.001
_refine_ls_shift/su_mean 0.000
_refine_ls_structure_factor_coef Fsqd
_refine_ls_weighting_details 'calc w=1/[\s^2^(Fo^2^)+(0.0777P)^2^+713.1946P] where P=(Fo^2^+2Fc^2^)/3'
_refine_ls_weighting_scheme calc
_refine_ls_wR_factor_gt 0.1811
_refine_ls_wR_factor_ref 0.1875
_reflns_number_gt 9350
_reflns_number_total 10687
_reflns_threshold_expression >2sigma(I)
_cod_data_source_file ic6b00754_si_009.cif
_cod_data_source_block 8
_cod_depositor_comments
;
The following automatic conversions were performed:

data item '_exptl_absorpt_correction_type' value 'MULTI-SCAN' was
changed to 'multi-scan' in accordance with the
/home/saulius/struct/COD-crude-data/automatic-downloads/DataCite-retrospective/ACS/depositions/lib/dictionaries/cif_core.dic
dictionary named 'cif_core.dic' version 2.4.2 last updated on
2011-04-26.

Automatic conversion script
Id: cif_fix_values 6909 2019-04-08 15:41:33Z antanas 
;
_cod_original_sg_symbol_H-M Pbca
_cod_database_code 4347897
_olex2_refinement_description
;
1. Fixed Uiso
 At 1.2 times of:
  All C(H,H) groups, All O(H) groups, All O(H,H) groups
 At 1.5 times of:
  All C(H,H,H) groups
2. Restrained distances
 C23-C24 = C25-C26
 1.53 with sigma of 0.01
 C16-C17 = C17-C18 = C19-C20 = C20-C21
 1.53 with sigma of 0.05
 C1-C2 = C2-C3 = C4-C5 = C5-C6 = C7-C8 = C8-C9
 1.53 with sigma of 0.01
 C6-O16
 1.23 with sigma of 0.01
3. Rigid bond restraints
 O35, C25
 with sigma for 1-2 distances of 0.01 and sigma for 1-3 distances of 0.02
 O14
 with sigma for 1-2 distances of 0.005 and sigma for 1-3 distances of 0.005
 C25, C26
 with sigma for 1-2 distances of 0.001 and sigma for 1-3 distances of 0.001
4. Uiso/Uaniso restraints and constraints
Uanis(O1) \\sim Ueq, Uanis(O2) \\sim Ueq, Uanis(O3) \\sim Ueq, Uanis(O4) \\sim
Ueq, Uanis(O5) \\sim Ueq, Uanis(O6) \\sim Ueq, Uanis(O7) \\sim Ueq, Uanis(O8)
\\sim Ueq, Uanis(O9) \\sim Ueq, Uanis(O10) \\sim Ueq, Uanis(O11) \\sim Ueq,
Uanis(O12) \\sim Ueq, Uanis(O13) \\sim Ueq, Uanis(O14) \\sim Ueq, Uanis(O15)
\\sim Ueq, Uanis(O17) \\sim Ueq, Uanis(O18) \\sim Ueq, Uanis(O19) \\sim Ueq,
Uanis(O20) \\sim Ueq, Uanis(O21) \\sim Ueq, Uanis(O22) \\sim Ueq, Uanis(O23)
\\sim Ueq, Uanis(O24) \\sim Ueq, Uanis(O25) \\sim Ueq, Uanis(O26) \\sim Ueq,
Uanis(O27) \\sim Ueq, Uanis(O28) \\sim Ueq, Uanis(O29) \\sim Ueq, Uanis(O30)
\\sim Ueq, Uanis(O31) \\sim Ueq, Uanis(O32) \\sim Ueq, Uanis(O33) \\sim Ueq,
Uanis(O34) \\sim Ueq, Uanis(O35) \\sim Ueq, Uanis(O36) \\sim Ueq, Uanis(O1W)
\\sim Ueq, Uanis(O3W) \\sim Ueq, Uanis(O4W) \\sim Ueq, Uanis(O5W) \\sim Ueq,
Uanis(O6W) \\sim Ueq, Uanis(O2W) \\sim Ueq, Uanis(O16) \\sim Ueq, Uanis(O7W)
\\sim Ueq, : with sigma of 0.01 and sigma for terminal atoms of 0.02
Uanis(C1) \\sim Ueq, Uanis(C2) \\sim Ueq, Uanis(C3) \\sim Ueq, Uanis(C4) \\sim
Ueq, Uanis(C5) \\sim Ueq, Uanis(C6) \\sim Ueq, Uanis(C7) \\sim Ueq, Uanis(C8)
\\sim Ueq, Uanis(C9) \\sim Ueq, Uanis(C10) \\sim Ueq, Uanis(C11) \\sim Ueq,
Uanis(C12) \\sim Ueq, Uanis(C13) \\sim Ueq, Uanis(C14) \\sim Ueq, Uanis(C15)
\\sim Ueq, Uanis(C16) \\sim Ueq, Uanis(C17) \\sim Ueq, Uanis(C18) \\sim Ueq,
Uanis(C19) \\sim Ueq, Uanis(C20) \\sim Ueq, Uanis(C21) \\sim Ueq, Uanis(C22)
\\sim Ueq, Uanis(C23) \\sim Ueq, Uanis(C24) \\sim Ueq, Uanis(C25) \\sim Ueq,
Uanis(C26) \\sim Ueq: with sigma of 0.01 and sigma for terminal atoms of 0.02
Uanis(C25) \\sim Ueq, Uanis(C26) \\sim Ueq, Uanis(C19) \\sim Ueq, Uanis(C20)
\\sim Ueq, Uanis(O14) \\sim Ueq: with sigma of 0.001 and sigma for terminal
atoms of 0.002
5. Others
 Fixed Sof: O14(0.5) O14'(0.5)
6.a Riding coordinates:
 O27(H27A), O1W(H1WB,H1WA), O3W(H3WA,H3WB), O4W(H4WA,H4WB), O5W(H5WB,H5WA),
 O6W(H6WA,H6WB), O2W(H2WA,H2WB)
6.b Secondary CH2 refined with riding coordinates:
 C1(H1A,H1B), C2(H2A,H2B), C4(H4A,H4B), C5(H5A,H5B), C7(H7A,H7B), C8(H8A,H8B),
 C10(H10A,H10B), C11(H11A,H11B), C13(H13A,H13B), C14(H14A,H14B), C16(H16A,H16B),
  C17(H17A,H17B), C19(H19A,H19B), C20(H20A,H20B)
6.c Aromatic/amide H refined with riding coordinates:
 O26(H26)
6.d Idealised Me refined as rotating group:
 C24(H24A,H24B,H24C), C26(H26A,H26B,H26C)
;
_olex2_submission_special_instructions 'No special instructions were received'

loop_
_space_group_symop_id
_space_group_symop_operation_xyz
1 'x, y, z'
2 '-x+1/2, -y, z+1/2'
3 '-x, y+1/2, -z+1/2'
4 'x+1/2, -y+1/2, -z'
5 '-x, -y, -z'
6 'x-1/2, y, -z-1/2'
7 'x, -y-1/2, z-1/2'
8 '-x-1/2, y-1/2, z'

loop_
_atom_site_label
_atom_site_type_symbol
_atom_site_fract_x
_atom_site_fract_y
_atom_site_fract_z
_atom_site_U_iso_or_equiv
_atom_site_adp_type
_atom_site_occupancy
_atom_site_calc_flag
_atom_site_refinement_flags_posn
_atom_site_refinement_flags_adp
Nd1 Nd 0.70285(4) 0.45849(3) 0.54533(3) 0.0182(2) Uani 1 d . .
Nd2 Nd 0.67698(4) 0.52633(3) 0.41956(3) 0.0199(2) Uani 1 d . .
Nd3 Nd 0.52471(5) 0.43187(3) 0.62831(3) 0.0209(2) Uani 1 d . .
Nd4 Nd 1.05652(5) 0.52163(4) 0.43593(3) 0.0239(2) Uani 1 d . .
Nd5 Nd 0.87970(5) 0.53244(4) 0.34787(3) 0.0279(2) Uani 1 d . .
Nd6 Nd 0.52749(5) 0.65393(3) 0.56867(3) 0.0240(2) Uani 1 d . .
Ge1 Ge 0.69872(9) 0.60550(6) 0.52467(6) 0.0202(3) Uani 1 d . .
Ge2 Ge 0.58449(9) 0.65697(6) 0.44454(6) 0.0217(4) Uani 1 d . .
Ge3 Ge 0.40296(9) 0.66043(6) 0.46708(6) 0.0200(3) Uani 1 d . .
Ge4 Ge 0.33935(9) 0.61339(6) 0.57033(6) 0.0195(3) Uani 1 d . .
Ge5 Ge 0.45444(9) 0.56100(7) 0.65116(6) 0.0213(4) Uani 1 d . .
Ge6 Ge 0.63551(9) 0.55738(7) 0.62816(6) 0.0209(4) Uani 1 d . .
Ge7 Ge 1.00541(13) 0.63283(8) 0.35400(8) 0.0391(5) Uani 1 d . .
O1 O 0.6304(6) 0.6526(4) 0.5039(4) 0.026(2) Uani 1 d . U
O2 O 0.5005(6) 0.6779(5) 0.4747(4) 0.029(3) Uani 1 d . U
O3 O 0.3947(6) 0.6584(4) 0.5334(4) 0.022(2) Uani 1 d . U
O4 O 0.4145(6) 0.6131(4) 0.6127(4) 0.024(2) Uani 1 d . U
O5 O 0.5459(6) 0.5892(4) 0.6400(4) 0.026(2) Uani 1 d . U
O6 O 0.6537(6) 0.6096(4) 0.5848(4) 0.028(3) Uani 1 d . U
O7 O 0.6756(6) 0.5417(4) 0.5059(4) 0.024(2) Uani 1 d . U
O8 O 0.5806(6) 0.5936(4) 0.4208(4) 0.024(2) Uani 1 d . U
O9 O 0.4023(6) 0.6000(4) 0.4377(4) 0.023(2) Uani 1 d . U
O10 O 0.3350(6) 0.5545(4) 0.5372(4) 0.022(2) Uani 1 d . U
O11 O 0.4360(6) 0.5022(4) 0.6194(4) 0.027(2) Uani 1 d . U
O12 O 0.6123(6) 0.4968(4) 0.6018(4) 0.025(2) Uani 1 d . U
O13 O 0.7398(6) 0.6119(5) 0.4426(5) 0.032(3) Uani 1 d . U
O14 O 0.8483(12) 0.6215(9) 0.3998(8) 0.025(5) Uani 0.50 d . U
O15 O 0.4989(8) 0.6679(6) 0.3697(6) 0.049(4) Uani 1 d . U
O17 O 0.2600(6) 0.6332(4) 0.4788(4) 0.027(3) Uani 1 d . U
O18 O 0.1554(7) 0.6817(5) 0.4883(5) 0.039(3) Uani 1 d . U
O19 O 0.2845(7) 0.5489(5) 0.6328(5) 0.034(3) Uani 1 d . U
O20 O 0.1769(7) 0.5528(5) 0.6744(5) 0.040(3) Uani 1 d . U
O21 O 0.5275(8) 0.4988(6) 0.6987(5) 0.045(3) Uani 1 d . U
O22 O 0.5507(8) 0.4811(5) 0.7750(5) 0.040(3) Uani 1 d . U
O23 O 0.7585(7) 0.5273(5) 0.6007(4) 0.030(3) Uani 1 d . U
O24 O 0.8702(7) 0.5153(6) 0.6337(5) 0.042(3) Uani 1 d . U
O25 O 0.9885(7) 0.5710(5) 0.3796(5) 0.040(3) Uani 1 d . U
O26 O 0.9291(10) 0.6262(7) 0.3112(7) 0.069(5) Uani 1 d . U
H26 H 0.9123 0.6474 0.2856 0.083 Uiso 1 calc R .
O27 O 0.9791(9) 0.6843(6) 0.3937(6) 0.056(4) Uani 1 d . U
H27A H 0.9381 0.6778 0.4085 0.067 Uiso 1 d R .
O28 O 1.1342(8) 0.5936(6) 0.4050(5) 0.050(4) Uani 1 d . U
O29 O 1.2493(8) 0.5891(6) 0.3791(5) 0.048(3) Uani 1 d . U
O30 O 0.9323(6) 0.5115(5) 0.4753(4) 0.028(3) Uani 1 d . U
O31 O 0.8247(6) 0.5105(4) 0.4311(4) 0.027(2) Uani 1 d . U
O32 O 0.8282(6) 0.4836(5) 0.5095(4) 0.024(2) Uani 1 d . U
O33 O 0.9683(7) 0.4659(5) 0.3795(4) 0.032(3) Uani 1 d . U
O34 O 1.0360(7) 0.4222(5) 0.4331(5) 0.035(3) Uani 1 d . U
O35 O 0.7416(8) 0.5601(5) 0.3460(5) 0.044(3) Uani 1 d . U
O36 O 0.8004(11) 0.5638(8) 0.2765(7) 0.076(5) Uani 1 d . U
O1W O 0.5655(9) 0.7461(6) 0.5565(6) 0.061(4) Uani 1 d . U
H1WB H 0.5252 0.7637 0.5595 0.073 Uiso 1 d R .
H1WA H 0.5954 0.7656 0.5406 0.073 Uiso 1 d R .
O3W O 0.5144(6) 0.5645(4) 0.5295(4) 0.028(3) Uani 1 d . U
H3WA H 0.5326 0.5357 0.5396 0.033 Uiso 1 d R .
H3WB H 0.4872 0.5586 0.5045 0.033 Uiso 1 d R .
O4W O 0.6362(8) 0.4038(6) 0.6826(5) 0.048(4) Uani 1 d . U
H4WA H 0.6437 0.4127 0.7121 0.058 Uiso 1 d R .
H4WB H 0.6782 0.4048 0.6678 0.058 Uiso 1 d R .
O5W O 0.4844(11) 0.3971(8) 0.7129(8) 0.084(6) Uani 1 d . U
H5WB H 0.4890 0.4275 0.7254 0.101 Uiso 1 d R .
H5WA H 0.5159 0.3843 0.7330 0.101 Uiso 1 d R .
O6W O 1.0452(7) 0.6050(5) 0.4854(5) 0.038(3) Uani 1 d . U
H6WA H 1.0772 0.6294 0.4896 0.046 Uiso 1 d R .
H6WB H 1.0226 0.5995 0.5122 0.046 Uiso 1 d R .
C1 C 0.8014(9) 0.6309(7) 0.5345(6) 0.031(4) Uani 1 d D U
H1A H 0.8001 0.6617 0.5558 0.037 Uiso 1 calc R .
H1B H 0.8303 0.6037 0.5511 0.037 Uiso 1 calc R .
C2 C 0.8417(10) 0.6457(8) 0.4870(5) 0.041(5) Uani 1 d D U
H2A H 0.8925 0.6316 0.4885 0.050 Uiso 1 calc R .
H2B H 0.8460 0.6840 0.4859 0.050 Uiso 1 calc R .
C3 C 0.8064(10) 0.6275(8) 0.4387(6) 0.042(5) Uani 1 d D U
C4 C 0.6312(10) 0.7131(8) 0.4096(7) 0.038(4) Uani 1 d D U
H4A H 0.6478 0.7396 0.4329 0.046 Uiso 1 calc R .
H4B H 0.6756 0.6994 0.3932 0.046 Uiso 1 calc R .
C5 C 0.5815(15) 0.7399(9) 0.3715(10) 0.085(9) Uani 1 d D U
H5A H 0.6139 0.7578 0.3480 0.102 Uiso 1 calc R .
H5B H 0.5518 0.7669 0.3879 0.102 Uiso 1 calc R .
C6 C 0.5279(13) 0.7036(9) 0.3432(7) 0.056(6) Uani 1 d D U
C7 C 0.3439(8) 0.7177(7) 0.4387(7) 0.036(4) Uani 1 d D U
H7A H 0.3726 0.7503 0.4409 0.043 Uiso 1 calc R .
H7B H 0.3355 0.7103 0.4042 0.043 Uiso 1 calc R .
C8 C 0.2680(8) 0.7256(6) 0.4639(7) 0.038(4) Uani 1 d D U
H8A H 0.2764 0.7462 0.4934 0.046 Uiso 1 calc R .
H8B H 0.2365 0.7467 0.4423 0.046 Uiso 1 calc R .
C9 C 0.2237(9) 0.6762(6) 0.4780(7) 0.030(4) Uani 1 d D U
C10 C 0.2533(10) 0.6510(7) 0.5973(5) 0.030(4) Uani 1 d . U
H10A H 0.2631 0.6887 0.5963 0.036 Uiso 1 calc R .
H10B H 0.2093 0.6439 0.5772 0.036 Uiso 1 calc R .
C11 C 0.2366(11) 0.6346(5) 0.6503(5) 0.036(4) Uani 1 d . U
H11A H 0.2768 0.6466 0.6717 0.043 Uiso 1 calc R .
H11B H 0.1899 0.6509 0.6612 0.043 Uiso 1 calc R .
C12 C 0.2297(8) 0.5745(5) 0.6533(5) 0.020(3) Uani 1 d . U
C13 C 0.4180(9) 0.5727(8) 0.7172(6) 0.034(4) Uani 1 d . U
H13A H 0.4064 0.6100 0.7215 0.041 Uiso 1 calc R .
H13B H 0.3718 0.5528 0.7221 0.041 Uiso 1 calc R .
C14 C 0.4758(11) 0.5560(9) 0.7558(7) 0.047(5) Uani 1 d . U
H14A H 0.5093 0.5855 0.7623 0.056 Uiso 1 calc R .
H14B H 0.4495 0.5478 0.7861 0.056 Uiso 1 calc R .
C15 C 0.5216(10) 0.5094(7) 0.7411(7) 0.034(4) Uani 1 d . U
C16 C 0.6941(10) 0.5621(9) 0.6873(8) 0.042(5) Uani 1 d D U
H16A H 0.6817 0.5950 0.7037 0.051 Uiso 1 calc R .
H16B H 0.6792 0.5334 0.7089 0.051 Uiso 1 calc R .
C17 C 0.7761(12) 0.5598(11) 0.6807(9) 0.063(6) Uani 1 d D U
H17A H 0.7977 0.5432 0.7096 0.075 Uiso 1 calc R .
H17B H 0.7949 0.5958 0.6794 0.075 Uiso 1 calc R .
C18 C 0.8047(10) 0.5311(7) 0.6366(7) 0.033(4) Uani 1 d D U
C19 C 1.0948(15) 0.6518(12) 0.3197(11) 0.075(8) Uani 1 d D U
H19A H 1.1000 0.6271 0.2927 0.090 Uiso 1 calc R .
H19B H 1.0860 0.6864 0.3054 0.090 Uiso 1 calc R .
C20 C 1.1681(14) 0.6541(10) 0.3445(10) 0.069(7) Uani 1 d D U
H20A H 1.1697 0.6857 0.3647 0.082 Uiso 1 calc R .
H20B H 1.2073 0.6574 0.3198 0.082 Uiso 1 calc R .
C21 C 1.1855(12) 0.6069(8) 0.3762(7) 0.043(5) Uani 1 d D U
C22 C 0.8607(8) 0.5013(6) 0.4704(6) 0.021(3) Uani 1 d . U
C23 C 0.9935(10) 0.4234(6) 0.3963(7) 0.034(4) Uani 1 d D U
C24 C 0.9717(15) 0.3709(8) 0.3722(9) 0.064(7) Uani 1 d D U
H24A H 0.9812 0.3729 0.3376 0.096 Uiso 1 calc GR .
H24B H 0.9191 0.3642 0.3777 0.096 Uiso 1 calc GR .
H24C H 1.0010 0.3428 0.3862 0.096 Uiso 1 calc GR .
C25 C 0.7433(17) 0.5764(14) 0.3047(13) 0.093(6) Uani 1 d D U
C26 C 0.6703(17) 0.5693(14) 0.2753(12) 0.095(6) Uani 1 d D U
H26A H 0.6418 0.5404 0.2888 0.143 Uiso 1 calc GR .
H26B H 0.6824 0.5618 0.2417 0.143 Uiso 1 calc GR .
H26C H 0.6410 0.6011 0.2770 0.143 Uiso 1 calc GR .
O2W O 0.4850(14) 0.7105(9) 0.6392(9) 0.107(7) Uani 1 d . U
H2WA H 0.4918 0.7423 0.6311 0.128 Uiso 1 d R .
H2WB H 0.4542 0.7097 0.6630 0.128 Uiso 1 d R .
O16 O 0.5176(13) 0.7125(9) 0.2993(7) 0.094(6) Uani 1 d D U
O7W O 0.8658(13) 0.6951(9) 0.2998(10) 0.100(7) Uani 1 d . U
O14' O 0.829(3) 0.6611(18) 0.4125(17) 0.091(13) Uiso 0.50 d . U

loop_
_atom_site_aniso_label
_atom_site_aniso_U_11
_atom_site_aniso_U_22
_atom_site_aniso_U_33
_atom_site_aniso_U_23
_atom_site_aniso_U_13
_atom_site_aniso_U_12
Nd1 0.0163(4) 0.0196(4) 0.0186(4) -0.0007(3) -0.0018(3) 0.0008(3)
Nd2 0.0179(4) 0.0210(4) 0.0206(4) 0.0015(3) 0.0031(3) 0.0023(3)
Nd3 0.0209(4) 0.0230(4) 0.0188(4) 0.0022(3) 0.0014(3) 0.0020(3)
Nd4 0.0182(4) 0.0294(5) 0.0239(4) -0.0010(4) -0.0057(3) 0.0022(3)
Nd5 0.0205(4) 0.0444(6) 0.0187(4) -0.0016(4) 0.0002(3) 0.0044(4)
Nd6 0.0200(4) 0.0194(4) 0.0326(5) -0.0010(4) 0.0024(4) 0.0005(3)
Ge1 0.0160(7) 0.0195(8) 0.0252(8) -0.0021(7) -0.0013(6) 0.0004(6)
Ge2 0.0220(8) 0.0179(8) 0.0253(8) 0.0017(7) 0.0030(7) -0.0006(6)
Ge3 0.0202(8) 0.0173(8) 0.0225(8) 0.0016(7) -0.0021(6) 0.0031(6)
Ge4 0.0192(8) 0.0191(8) 0.0203(8) -0.0019(7) -0.0005(6) 0.0025(6)
Ge5 0.0231(8) 0.0255(8) 0.0153(8) -0.0018(7) 0.0011(6) 0.0034(7)
Ge6 0.0197(8) 0.0243(8) 0.0186(8) -0.0032(7) -0.0054(6) 0.0022(6)
Ge7 0.0510(12) 0.0305(10) 0.0359(11) -0.0028(9) -0.0165(9) 0.0084(9)
O1 0.016(5) 0.028(5) 0.033(5) -0.005(5) 0.000(4) 0.006(4)
O2 0.024(5) 0.030(5) 0.032(6) -0.011(5) 0.000(4) 0.001(4)
O3 0.028(5) 0.018(5) 0.020(5) 0.002(4) -0.003(4) -0.001(4)
O4 0.023(5) 0.022(5) 0.026(5) -0.002(4) -0.006(4) -0.002(4)
O5 0.021(5) 0.025(5) 0.031(5) -0.006(4) -0.005(4) 0.004(4)
O6 0.025(5) 0.026(5) 0.032(5) 0.001(5) -0.001(4) 0.001(4)
O7 0.030(5) 0.027(5) 0.016(5) -0.002(4) -0.003(4) 0.003(4)
O8 0.021(5) 0.022(5) 0.030(5) -0.004(4) 0.001(4) 0.003(4)
O9 0.021(5) 0.027(5) 0.022(5) -0.014(4) 0.001(4) -0.002(4)
O10 0.026(5) 0.021(5) 0.020(5) -0.003(4) -0.002(4) 0.001(4)
O11 0.024(5) 0.026(5) 0.030(5) -0.007(5) -0.003(4) 0.003(4)
O12 0.027(5) 0.025(5) 0.024(5) -0.005(4) 0.000(4) 0.005(4)
O13 0.021(5) 0.031(6) 0.044(6) 0.009(5) 0.002(5) -0.003(4)
O14 0.025(5) 0.025(5) 0.025(5) 0.0001(10) 0.0002(10) -0.0001(10)
O15 0.056(7) 0.042(6) 0.050(7) 0.016(6) -0.014(6) -0.007(6)
O17 0.030(5) 0.024(5) 0.029(5) 0.006(4) -0.009(4) 0.009(4)
O18 0.028(5) 0.034(6) 0.055(7) 0.000(5) -0.004(5) 0.003(5)
O19 0.033(6) 0.035(6) 0.035(6) -0.001(5) 0.005(5) -0.001(5)
O20 0.033(6) 0.044(6) 0.044(6) 0.002(5) 0.004(5) -0.001(5)
O21 0.047(6) 0.056(7) 0.032(6) -0.010(6) -0.013(5) 0.012(6)
O22 0.045(6) 0.044(6) 0.031(6) 0.008(5) -0.009(5) 0.003(5)
O23 0.032(5) 0.033(6) 0.024(5) -0.005(5) -0.007(5) -0.007(5)
O24 0.033(6) 0.054(7) 0.040(6) -0.011(6) 0.000(5) 0.004(5)
O25 0.043(6) 0.036(6) 0.042(6) 0.001(5) -0.022(5) -0.003(5)
O26 0.071(8) 0.073(8) 0.062(8) -0.006(7) -0.020(7) 0.010(7)
O27 0.064(7) 0.045(7) 0.060(7) -0.010(6) 0.011(6) -0.014(6)
O28 0.056(7) 0.054(7) 0.039(6) 0.000(6) 0.002(6) -0.012(6)
O29 0.051(7) 0.054(7) 0.040(6) 0.010(6) -0.002(6) 0.005(6)
O30 0.017(5) 0.032(5) 0.034(6) 0.003(5) 0.004(4) -0.001(4)
O31 0.022(5) 0.031(5) 0.027(5) 0.005(5) 0.002(4) 0.005(4)
O32 0.021(5) 0.038(6) 0.014(5) 0.001(4) 0.002(4) 0.003(4)
O33 0.032(5) 0.036(6) 0.028(5) -0.004(5) -0.008(5) 0.005(5)
O34 0.039(6) 0.035(6) 0.030(6) 0.010(5) -0.014(5) 0.006(5)
O35 0.042(6) 0.045(6) 0.045(6) 0.010(5) 0.012(5) 0.004(5)
O36 0.072(8) 0.098(9) 0.059(8) 0.017(7) 0.009(7) 0.010(7)
O1W 0.064(7) 0.044(7) 0.076(8) -0.002(6) 0.025(7) -0.011(6)
O3W 0.028(5) 0.028(5) 0.026(5) 0.004(5) -0.002(4) 0.003(4)
O4W 0.047(6) 0.059(7) 0.040(6) -0.001(6) -0.006(5) 0.002(6)
O5W 0.089(9) 0.087(9) 0.077(9) 0.002(8) -0.002(8) -0.005(8)
O6W 0.036(6) 0.040(6) 0.039(6) -0.005(5) 0.008(5) -0.008(5)
C1 0.026(7) 0.030(7) 0.036(7) 0.003(6) 0.001(6) -0.006(6)
C2 0.032(7) 0.047(8) 0.045(8) -0.004(7) 0.007(7) -0.009(7)
C3 0.036(8) 0.047(8) 0.041(8) 0.015(7) 0.005(7) -0.002(7)
C4 0.039(8) 0.040(8) 0.035(8) 0.006(7) -0.002(6) -0.007(7)
C5 0.089(12) 0.081(11) 0.084(12) 0.011(9) -0.009(9) -0.007(9)
C6 0.067(9) 0.051(9) 0.051(9) 0.008(8) -0.013(8) 0.001(8)
C7 0.033(7) 0.034(7) 0.040(8) 0.010(7) -0.001(6) 0.006(6)
C8 0.036(7) 0.038(8) 0.041(8) 0.001(7) 0.003(6) 0.003(6)
C9 0.029(7) 0.026(7) 0.035(7) -0.002(6) 0.001(6) 0.006(6)
C10 0.028(7) 0.030(7) 0.033(7) 0.005(6) 0.000(6) 0.001(6)
C11 0.035(7) 0.035(7) 0.037(8) -0.005(7) 0.003(6) 0.002(6)
C12 0.020(6) 0.027(7) 0.013(6) -0.008(5) 0.002(5) -0.004(5)
C13 0.033(7) 0.048(8) 0.021(7) 0.005(6) 0.010(6) 0.011(6)
C14 0.049(8) 0.050(8) 0.042(8) 0.002(7) 0.006(7) 0.006(7)
C15 0.035(7) 0.035(7) 0.032(7) -0.002(6) -0.005(6) -0.003(6)
C16 0.039(8) 0.050(8) 0.039(8) -0.005(7) -0.009(7) 0.003(7)
C17 0.053(9) 0.078(10) 0.057(9) -0.021(8) -0.008(8) 0.002(8)
C18 0.026(7) 0.040(8) 0.032(7) -0.009(6) -0.007(6) 0.007(6)
C19 0.075(8) 0.075(8) 0.075(8) 0.0001(10) 0.0001(10) 0.0001(10)
C20 0.069(7) 0.069(7) 0.069(7) 0.0001(10) 0.0000(10) 0.0000(10)
C21 0.043(8) 0.049(8) 0.037(8) 0.005(7) -0.002(7) -0.004(7)
C22 0.018(6) 0.024(6) 0.022(6) 0.002(6) -0.001(5) 0.007(5)
C23 0.037(7) 0.036(8) 0.029(7) -0.001(6) 0.001(6) 0.002(6)
C24 0.069(10) 0.060(10) 0.063(10) -0.008(8) -0.007(8) 0.000(8)
C25 0.094(6) 0.093(6) 0.093(6) 0.0006(10) 0.0005(10) 0.0002(10)
C26 0.095(6) 0.096(6) 0.095(6) 0.0000(10) -0.0005(10) -0.0001(10)
O2W 0.130(11) 0.088(10) 0.103(11) -0.014(8) 0.031(9) -0.012(8)
O16 0.110(10) 0.089(9) 0.081(9) 0.015(8) -0.020(8) -0.010(8)
O7W 0.089(10) 0.090(10) 0.120(11) 0.006(8) -0.002(8) 0.001(8)

loop_
_atom_type_symbol
_atom_type_description
_atom_type_scat_dispersion_real
_atom_type_scat_dispersion_imag
_atom_type_scat_source
H H 0.0000 0.0000 'International Tables Vol C Tables 4.2.6.8 and 6.1.1.4'
C C 0.0033 0.0016 'International Tables Vol C Tables 4.2.6.8 and 6.1.1.4'
O O 0.0106 0.0060 'International Tables Vol C Tables 4.2.6.8 and 6.1.1.4'
Ge Ge 0.1547 1.8001 'International Tables Vol C Tables 4.2.6.8 and 6.1.1.4'
Nd Nd -0.1943 3.0179 'International Tables Vol C Tables 4.2.6.8 and 6.1.1.4'

loop_
_geom_angle_atom_site_label_1
_geom_angle_atom_site_label_2
_geom_angle_atom_site_label_3
_geom_angle
_geom_angle_site_symmetry_1
_geom_angle_site_symmetry_3
Nd2 Nd1 Nd3 119.33(3) . .
O7 Nd1 Nd2 36.2(2) . .
O7 Nd1 Nd3 104.1(3) . .
O7 Nd1 O9 117.6(4) . 5_666
O7 Nd1 O12 78.6(4) . .
O7 Nd1 O17 138.2(4) . 5_666
O7 Nd1 O23 75.1(4) . .
O7 Nd1 O29 147.6(4) . 5_766
O7 Nd1 O32 77.5(4) . .
O9 Nd1 Nd2 110.4(3) 5_666 .
O9 Nd1 Nd3 33.9(2) 5_666 .
O9 Nd1 O12 67.2(4) 5_666 .
O9 Nd1 O17 71.8(4) 5_666 5_666
O9 Nd1 O23 127.7(4) 5_666 .
O9 Nd1 O29 79.2(4) 5_666 5_766
O9 Nd1 O32 155.5(4) 5_666 .
O10 Nd1 Nd2 35.4(3) 5_666 .
O10 Nd1 Nd3 107.1(3) 5_666 .
O10 Nd1 O7 69.0(4) 5_666 .
O10 Nd1 O9 83.0(4) 5_666 5_666
O10 Nd1 O12 118.0(4) 5_666 .
O10 Nd1 O17 72.3(4) 5_666 5_666
O10 Nd1 O23 141.2(4) 5_666 .
O10 Nd1 O29 143.3(4) 5_666 5_766
O10 Nd1 O32 85.2(4) 5_666 .
O12 Nd1 Nd2 107.9(3) . .
O12 Nd1 Nd3 34.3(3) . .
O12 Nd1 O17 135.3(4) . 5_666
O12 Nd1 O23 66.5(4) . .
O12 Nd1 O29 84.0(4) . 5_766
O12 Nd1 O32 137.1(4) . .
O17 Nd1 Nd2 102.1(3) 5_666 .
O17 Nd1 Nd3 101.8(3) 5_666 .
O17 Nd1 O23 134.3(4) 5_666 .
O17 Nd1 O29 71.6(4) 5_666 5_766
O17 Nd1 O32 84.2(4) 5_666 .
O23 Nd1 Nd2 105.9(3) . .
O23 Nd1 Nd3 95.1(3) . .
O23 Nd1 O29 73.0(4) . 5_766
O23 Nd1 O32 73.1(4) . .
O29 Nd1 Nd2 166.7(3) 5_766 .
O29 Nd1 Nd3 73.8(3) 5_766 .
O32 Nd1 Nd2 69.3(2) . .
O32 Nd1 Nd3 167.4(2) . .
O32 Nd1 O29 98.1(4) . 5_766
Nd1 Nd2 Nd3 121.30(3) . 5_666
Nd1 Nd2 Nd5 109.64(3) . .
Nd3 Nd2 Nd5 128.85(3) 5_666 .
O7 Nd2 Nd1 36.6(3) . .
O7 Nd2 Nd3 105.8(3) . 5_666
O7 Nd2 Nd5 118.3(3) . .
O7 Nd2 O8 82.2(4) . .
O7 Nd2 O13 67.5(4) . .
O7 Nd2 O19 134.3(4) . 5_666
O7 Nd2 O31 85.3(4) . .
O7 Nd2 O35 138.7(4) . .
O8 Nd2 Nd1 112.7(3) . .
O8 Nd2 Nd3 34.3(3) . 5_666
O8 Nd2 Nd5 127.0(3) . .
O8 Nd2 O13 72.8(4) . .
O8 Nd2 O19 138.2(4) . 5_666
O8 Nd2 O31 143.1(4) . .
O8 Nd2 O35 95.6(4) . .
O10 Nd2 Nd1 35.4(3) 5_666 .
O10 Nd2 Nd3 108.3(3) 5_666 5_666
O10 Nd2 Nd5 110.4(3) 5_666 .
O10 Nd2 O7 69.4(4) 5_666 .
O10 Nd2 O8 122.5(4) 5_666 .
O10 Nd2 O11 83.4(4) 5_666 5_666
O10 Nd2 O13 131.1(4) 5_666 .
O10 Nd2 O19 69.5(4) 5_666 5_666
O10 Nd2 O31 84.2(4) 5_666 .
O10 Nd2 O35 138.3(4) 5_666 .
O11 Nd2 Nd1 111.2(3) 5_666 .
O11 Nd2 Nd3 34.1(3) 5_666 5_666
O11 Nd2 Nd5 122.5(3) 5_666 .
O11 Nd2 O7 118.7(4) 5_666 .
O11 Nd2 O8 67.8(4) 5_666 .
O11 Nd2 O13 138.3(4) 5_666 .
O11 Nd2 O19 75.1(4) 5_666 5_666
O11 Nd2 O31 146.5(4) 5_666 .
O11 Nd2 O35 97.7(4) 5_666 .
O13 Nd2 Nd1 96.2(3) . .
O13 Nd2 Nd3 104.7(3) . 5_666
O13 Nd2 Nd5 72.4(3) . .
O13 Nd2 O31 70.4(4) . .
O19 Nd2 Nd1 98.0(3) 5_666 .
O19 Nd2 Nd3 105.4(3) 5_666 5_666
O19 Nd2 Nd5 60.7(3) 5_666 .
O19 Nd2 O13 133.1(4) 5_666 .
O19 Nd2 O31 71.5(4) 5_666 .
O31 Nd2 Nd1 73.3(2) . .
O31 Nd2 Nd3 165.4(2) . 5_666
O31 Nd2 Nd5 36.9(2) . .
O35 Nd2 Nd1 145.3(3) . .
O35 Nd2 Nd3 93.4(3) . 5_666
O35 Nd2 Nd5 35.9(3) . .
O35 Nd2 O13 72.5(5) . .
O35 Nd2 O19 70.6(4) . 5_666
O35 Nd2 O31 72.0(4) . .
Nd1 Nd3 Nd2 119.37(3) . 5_666
O8 Nd3 Nd1 110.6(3) 5_666 .
O8 Nd3 Nd2 34.8(2) 5_666 5_666
O8 Nd3 O11 68.2(4) 5_666 .
O8 Nd3 O15 67.5(4) 5_666 5_666
O8 Nd3 O21 127.9(4) 5_666 .
O8 Nd3 O4W 148.3(4) 5_666 .
O8 Nd3 O5W 101.1(5) 5_666 .
O9 Nd3 Nd1 35.0(3) 5_666 .
O9 Nd3 Nd2 109.6(3) 5_666 5_666
O9 Nd3 O8 84.8(4) 5_666 5_666
O9 Nd3 O11 122.6(4) 5_666 .
O9 Nd3 O12 69.1(4) 5_666 .
O9 Nd3 O15 76.7(5) 5_666 5_666
O9 Nd3 O21 141.9(4) 5_666 .
O9 Nd3 O4W 85.6(4) 5_666 .
O9 Nd3 O5W 136.2(5) 5_666 .
O11 Nd3 Nd1 110.0(3) . .
O11 Nd3 Nd2 33.9(3) . 5_666
O11 Nd3 O15 129.0(4) . 5_666
O11 Nd3 O21 66.2(4) . .
O11 Nd3 O4W 140.5(4) . .
O11 Nd3 O5W 99.4(5) . .
O12 Nd3 Nd1 35.2(3) . .
O12 Nd3 Nd2 107.9(3) . 5_666
O12 Nd3 O8 121.9(4) . 5_666
O12 Nd3 O11 83.4(4) . .
O12 Nd3 O15 142.7(4) . 5_666
O12 Nd3 O21 76.0(4) . .
O12 Nd3 O4W 82.1(4) . .
O12 Nd3 O5W 133.8(5) . .
O15 Nd3 Nd1 108.2(4) 5_666 .
O15 Nd3 Nd2 97.0(3) 5_666 5_666
O15 Nd3 O21 129.7(5) 5_666 .
O15 Nd3 O4W 80.9(5) 5_666 .
O15 Nd3 O5W 66.3(6) 5_666 .
O21 Nd3 Nd1 107.6(3) . .
O21 Nd3 Nd2 95.1(3) . 5_666
O21 Nd3 O4W 74.7(4) . .
O21 Nd3 O5W 63.8(6) . .
O4W Nd3 Nd1 76.2(3) . .
O4W Nd3 Nd2 163.9(3) . 5_666
O5W Nd3 Nd1 142.8(5) . .
O5W Nd3 Nd2 97.8(5) . 5_666
O5W Nd3 O4W 66.6(6) . .
O24 Nd4 Nd5 88.7(3) 5_766 .
O24 Nd4 O30 123.9(4) 5_766 5_766
O24 Nd4 O32 90.4(4) 5_766 5_766
O24 Nd4 O33 70.1(4) 5_766 .
O24 Nd4 O34 71.4(4) 5_766 .
O24 Nd4 O6W 140.2(4) 5_766 .
O24 Nd4 C22 108.8(4) 5_766 5_766
O24 Nd4 C23 66.4(5) 5_766 .
O25 Nd4 Nd5 31.7(3) . .
O25 Nd4 O24 88.1(5) . 5_766
O25 Nd4 O28 70.3(5) . .
O25 Nd4 O30 147.2(4) . 5_766
O25 Nd4 O30 83.1(4) . .
O25 Nd4 O32 146.9(4) . 5_766
O25 Nd4 O33 65.7(4) . .
O25 Nd4 O34 116.0(4) . .
O25 Nd4 O6W 82.1(5) . .
O25 Nd4 C22 157.3(4) . 5_766
O25 Nd4 C23 90.8(5) . .
O28 Nd4 Nd5 100.8(4) . .
O28 Nd4 O24 73.7(5) . 5_766
O28 Nd4 O30 121.8(4) . 5_766
O28 Nd4 O30 137.3(5) . .
O28 Nd4 O32 77.6(4) . 5_766
O28 Nd4 O33 122.6(4) . .
O28 Nd4 O34 144.1(5) . .
O28 Nd4 O6W 66.6(5) . .
O28 Nd4 C22 99.3(5) . 5_766
O28 Nd4 C23 136.2(5) . .
O30 Nd4 Nd5 130.9(2) 5_766 .
O30 Nd4 Nd5 64.1(3) . .
O30 Nd4 O24 139.6(4) . 5_766
O30 Nd4 O30 68.0(4) . 5_766
O30 Nd4 O32 117.4(4) . 5_766
O30 Nd4 O33 70.4(4) . .
O30 Nd4 O33 115.2(4) 5_766 .
O30 Nd4 O34 77.4(4) . .
O30 Nd4 O6W 77.4(4) . .
O30 Nd4 C22 92.7(4) . 5_766
O30 Nd4 C22 25.6(4) 5_766 5_766
O30 Nd4 C23 95.8(4) 5_766 .
O30 Nd4 C23 74.4(5) . .
O32 Nd4 Nd5 178.3(2) 5_766 .
O32 Nd4 O30 50.7(3) 5_766 5_766
O32 Nd4 O33 143.4(4) 5_766 .
O32 Nd4 O34 94.7(4) 5_766 .
O32 Nd4 C22 25.2(4) 5_766 5_766
O32 Nd4 C23 118.7(4) 5_766 .
O33 Nd4 Nd5 37.3(3) . .
O33 Nd4 C22 133.7(4) . 5_766
O33 Nd4 C23 25.2(4) . .
O34 Nd4 Nd5 86.4(3) . .
O34 Nd4 O30 73.6(4) . 5_766
O34 Nd4 O33 50.3(4) . .
O34 Nd4 C22 84.5(4) . 5_766
O34 Nd4 C23 25.3(4) . .
O6W Nd4 Nd5 101.8(3) . .
O6W Nd4 O30 76.9(4) . 5_766
O6W Nd4 O32 78.1(4) . 5_766
O6W Nd4 O33 136.3(4) . .
O6W Nd4 O34 146.7(4) . .
O6W Nd4 C22 75.2(4) . 5_766
O6W Nd4 C23 151.6(5) . .
C22 Nd4 Nd5 156.4(3) 5_766 .
C23 Nd4 Nd5 62.1(4) . .
C23 Nd4 C22 109.7(5) . 5_766
Nd4 Nd5 Nd2 113.80(3) . .
O14 Nd5 Nd2 66.6(5) . .
O14 Nd5 Nd4 84.5(5) . .
O14 Nd5 O26 62.3(6) . .
O20 Nd5 Nd2 74.1(3) 5_666 .
O20 Nd5 Nd4 114.4(3) 5_666 .
O20 Nd5 O14 140.6(5) 5_666 .
O20 Nd5 O26 143.8(5) 5_666 .
O20 Nd5 O31 82.6(4) 5_666 .
O20 Nd5 O33 75.4(4) 5_666 .
O20 Nd5 O35 80.9(4) 5_666 .
O20 Nd5 O36 81.8(6) 5_666 .
O22 Nd5 Nd2 148.7(3) 2_664 .
O22 Nd5 Nd4 94.9(3) 2_664 .
O22 Nd5 O14 131.7(6) 2_664 .
O22 Nd5 O20 83.0(4) 2_664 5_666
O22 Nd5 O26 69.4(5) 2_664 .
O22 Nd5 O31 157.4(4) 2_664 .
O22 Nd5 O33 82.1(4) 2_664 .
O22 Nd5 O35 121.7(5) 2_664 .
O22 Nd5 O36 71.9(5) 2_664 .
O25 Nd5 Nd2 124.5(4) . .
O25 Nd5 Nd4 31.5(3) . .
O25 Nd5 O14 68.3(6) . .
O25 Nd5 O20 143.0(4) . 5_666
O25 Nd5 O22 86.5(5) . 2_664
O25 Nd5 O26 60.3(5) . .
O25 Nd5 O31 94.5(4) . .
O25 Nd5 O33 68.1(4) . .
O25 Nd5 O35 133.6(5) . .
O25 Nd5 O36 128.0(6) . .
O26 Nd5 Nd2 119.4(4) . .
O26 Nd5 Nd4 91.6(4) . .
O31 Nd5 Nd2 39.3(2) . .
O31 Nd5 Nd4 75.3(2) . .
O31 Nd5 O14 68.6(5) . .
O31 Nd5 O26 130.1(5) . .
O31 Nd5 O35 73.0(4) . .
O33 Nd5 Nd2 111.6(3) . .
O33 Nd5 Nd4 40.0(3) . .
O33 Nd5 O14 121.0(5) . .
O33 Nd5 O26 121.3(5) . .
O33 Nd5 O31 77.4(4) . .
O33 Nd5 O35 144.0(4) . .
O33 Nd5 O36 147.1(5) . .
O35 Nd5 Nd2 34.5(3) . .
O35 Nd5 Nd4 142.4(3) . .
O35 Nd5 O14 65.5(6) . .
O35 Nd5 O26 93.6(5) . .
O36 Nd5 Nd2 83.7(4) . .
O36 Nd5 Nd4 158.3(4) . .
O36 Nd5 O14 91.5(7) . .
O36 Nd5 O26 67.9(6) . .
O36 Nd5 O31 122.9(5) . .
O36 Nd5 O35 50.5(5) . .
O1 Nd6 Ge6 85.4(2) . .
O1 Nd6 O2 57.7(3) . .
O1 Nd6 O3 113.8(4) . .
O1 Nd6 O4 152.3(3) . .
O1 Nd6 O5 115.3(3) . .
O1 Nd6 O6 58.7(4) . .
O2 Nd6 Ge6 134.4(2) . .
O3 Nd6 Ge6 135.4(2) . .
O3 Nd6 O2 57.5(3) . .
O3 Nd6 O4 58.0(3) . .
O3 Nd6 O5 115.6(3) . .
O4 Nd6 Ge6 86.0(2) . .
O4 Nd6 O2 113.6(3) . .
O4 Nd6 O5 59.0(3) . .
O5 Nd6 Ge6 30.0(2) . .
O5 Nd6 O2 153.4(3) . .
O6 Nd6 Ge6 29.6(3) . .
O6 Nd6 O2 115.0(4) . .
O6 Nd6 O3 154.1(3) . .
O6 Nd6 O4 115.6(4) . .
O6 Nd6 O5 58.4(4) . .
O1W Nd6 Ge6 125.1(4) . .
O1W Nd6 O1 73.8(4) . .
O1W Nd6 O2 72.8(5) . .
O1W Nd6 O3 99.3(5) . .
O1W Nd6 O4 131.7(4) . .
O1W Nd6 O5 132.5(5) . .
O1W Nd6 O6 101.6(5) . .
O1W Nd6 O3W 145.5(5) . .
O1W Nd6 O2W 69.2(7) . .
O3W Nd6 Ge6 67.7(3) . .
O3W Nd6 O1 76.0(4) . .
O3W Nd6 O2 77.3(4) . .
O3W Nd6 O3 78.1(3) . .
O3W Nd6 O4 76.3(4) . .
O3W Nd6 O5 76.2(4) . .
O3W Nd6 O6 76.0(4) . .
O3W Nd6 O2W 144.1(6) . .
O2W Nd6 Ge6 101.9(6) . .
O2W Nd6 O1 139.1(6) . .
O2W Nd6 O2 123.4(6) . .
O2W Nd6 O3 89.2(6) . .
O2W Nd6 O4 68.6(6) . .
O2W Nd6 O5 79.6(6) . .
O2W Nd6 O6 112.5(7) . .
O1 Ge1 O6 87.1(5) . .
O1 Ge1 C1 117.2(6) . .
O6 Ge1 C1 105.4(6) . .
O7 Ge1 O1 111.3(5) . .
O7 Ge1 O6 102.3(5) . .
O7 Ge1 C1 124.5(6) . .
O1 Ge2 C4 107.3(7) . .
O2 Ge2 O1 88.9(5) . .
O2 Ge2 C4 112.0(7) . .
O8 Ge2 O1 107.2(5) . .
O8 Ge2 O2 114.5(5) . .
O8 Ge2 C4 121.4(7) . .
O2 Ge3 O3 88.2(5) . .
O2 Ge3 C7 112.4(6) . .
O3 Ge3 C7 111.9(6) . .
O9 Ge3 O2 106.1(5) . .
O9 Ge3 O3 115.9(5) . .
O9 Ge3 C7 118.1(7) . .
O3 Ge4 C10 109.3(6) . .
O4 Ge4 O3 87.5(5) . .
O4 Ge4 C10 110.4(6) . .
O10 Ge4 O3 105.8(5) . .
O10 Ge4 O4 111.7(5) . .
O10 Ge4 C10 125.4(6) . .
O4 Ge5 C13 107.1(6) . .
O5 Ge5 O4 88.1(5) . .
O5 Ge5 C13 113.4(7) . .
O11 Ge5 O4 104.7(5) . .
O11 Ge5 O5 115.0(5) . .
O11 Ge5 C13 121.9(7) . .
O5 Ge6 Nd6 45.0(4) . .
O5 Ge6 C16 107.3(7) . .
O6 Ge6 Nd6 44.2(4) . .
O6 Ge6 O5 87.1(5) . .
O6 Ge6 C16 114.1(8) . .
O12 Ge6 Nd6 107.0(4) . .
O12 Ge6 O5 104.9(5) . .
O12 Ge6 O6 114.6(5) . .
O12 Ge6 C16 121.9(8) . .
C16 Ge6 Nd6 129.9(6) . .
O25 Ge7 O26 92.6(7) . .
O25 Ge7 O27 111.9(7) . .
O25 Ge7 C19 124.6(10) . .
O26 Ge7 C19 109.5(11) . .
O27 Ge7 O26 105.7(8) . .
O27 Ge7 C19 109.7(10) . .
Ge1 O1 Nd6 106.0(5) . .
Ge1 O1 Ge2 128.8(6) . .
Ge2 O1 Nd6 107.3(4) . .
Ge2 O2 Nd6 103.0(5) . .
Ge2 O2 Ge3 132.7(7) . .
Ge3 O2 Nd6 103.1(5) . .
Ge3 O3 Nd6 107.6(5) . .
Ge4 O3 Nd6 105.3(5) . .
Ge4 O3 Ge3 128.0(6) . .
Ge4 O4 Nd6 106.5(5) . .
Ge4 O4 Ge5 132.3(6) . .
Ge5 O4 Nd6 104.9(5) . .
Ge5 O5 Nd6 105.5(5) . .
Ge5 O5 Ge6 130.2(6) . .
Ge6 O5 Nd6 105.0(5) . .
Ge1 O6 Nd6 104.8(5) . .
Ge6 O6 Nd6 106.2(5) . .
Ge6 O6 Ge1 128.8(6) . .
Nd2 O7 Nd1 107.2(4) . .
Ge1 O7 Nd1 129.0(5) . .
Ge1 O7 Nd2 116.0(5) . .
Nd3 O8 Nd2 110.9(4) 5_666 .
Ge2 O8 Nd2 129.0(5) . .
Ge2 O8 Nd3 119.5(5) . 5_666
Nd3 O9 Nd1 111.1(4) 5_666 5_666
Ge3 O9 Nd1 117.2(5) . 5_666
Ge3 O9 Nd3 130.7(6) . 5_666
Nd2 O10 Nd1 109.2(4) 5_666 5_666
Ge4 O10 Nd1 128.5(5) . 5_666
Ge4 O10 Nd2 118.8(5) . 5_666
Nd2 O11 Nd3 112.0(4) 5_666 .
Ge5 O11 Nd2 129.5(6) . 5_666
Ge5 O11 Nd3 117.3(5) . .
Nd3 O12 Nd1 110.6(4) . .
Ge6 O12 Nd1 117.1(5) . .
Ge6 O12 Nd3 129.6(6) . .
C3 O13 Nd2 132.0(12) . .
C3 O14 Nd5 129.6(16) . .
O14' O14 Nd5 166(3) . .
O14' O14 C3 58(3) . .
C6 O15 Nd3 141.5(15) . 5_666
C9 O17 Nd1 158.2(11) . 5_666
C12 O19 Nd2 147.2(10) . 5_666
C12 O20 Nd5 126.1(11) . 5_666
C15 O21 Nd3 151.0(14) . .
C15 O22 Nd5 154.1(12) . 2_665
C18 O23 Nd1 139.9(11) . .
C18 O24 Nd4 131.6(12) . 5_766
Nd4 O25 Nd5 116.9(5) . .
Ge7 O25 Nd4 131.3(6) . .
Ge7 O25 Nd5 111.8(6) . .
Ge7 O26 Nd5 94.9(7) . .
C21 O28 Nd4 146.4(14) . .
C21 O29 Nd1 122.5(13) . 5_766
Nd4 O30 Nd4 112.0(4) . 5_766
C22 O30 Nd4 96.1(9) . 5_766
C22 O30 Nd4 148.0(11) . .
Nd5 O31 Nd2 103.9(4) . .
C22 O31 Nd2 128.4(10) . .
C22 O31 Nd5 127.1(9) . .
Nd1 O32 Nd4 118.2(4) . 5_766
C22 O32 Nd1 143.6(9) . .
C22 O32 Nd4 98.2(9) . 5_766
Nd5 O33 Nd4 102.8(4) . .
C23 O33 Nd4 91.9(10) . .
C23 O33 Nd5 160.9(12) . .
C23 O34 Nd4 95.0(10) . .
Nd2 O35 Nd5 109.7(5) . .
C25 O35 Nd2 153.5(18) . .
C25 O35 Nd5 95.1(17) . .
C25 O36 Nd5 93.2(17) . .
C2 C1 Ge1 113.6(11) . .
C1 C2 C3 117.7(14) . .
O13 C3 O14 124.9(17) . .
O13 C3 C2 114.1(16) . .
O14 C3 C2 120.1(17) . .
O14' C3 O13 127(3) . .
O14' C3 O14 53(2) . .
O14' C3 C2 99(3) . .
C5 C4 Ge2 115.0(15) . .
C4 C5 C6 115.8(18) . .
O15 C6 C5 113.2(17) . .
O16 C6 O15 129(2) . .
O16 C6 C5 118(2) . .
C8 C7 Ge3 113.2(12) . .
C9 C8 C7 117.5(14) . .
O17 C9 C8 116.5(14) . .
O18 C9 O17 125.9(14) . .
O18 C9 C8 117.6(13) . .
C11 C10 Ge4 112.2(11) . .
C12 C11 C10 109.6(13) . .
O19 C12 C11 114.5(13) . .
O20 C12 O19 123.5(13) . .
O20 C12 C11 122.0(14) . .
C14 C13 Ge5 111.9(12) . .
C15 C14 C13 113.6(16) . .
O21 C15 O22 122.7(18) . .
O21 C15 C14 119.2(17) . .
O22 C15 C14 118.0(16) . .
C17 C16 Ge6 115.5(16) . .
C16 C17 C18 117.1(18) . .
O23 C18 C17 115.7(16) . .
O24 C18 O23 122.2(16) . .
O24 C18 C17 121.9(17) . .
C20 C19 Ge7 122(2) . .
C19 C20 C21 114(2) . .
O28 C21 C20 115(2) . .
O29 C21 O28 122.5(19) . .
O29 C21 C20 121(2) . .
O30 C22 Nd4 58.3(8) . 5_766
O31 C22 Nd4 179.0(12) . 5_766
O31 C22 O30 122.7(14) . .
O31 C22 O32 122.3(13) . .
O32 C22 Nd4 56.7(7) . 5_766
O32 C22 O30 114.9(14) . .
O33 C23 Nd4 62.8(8) . .
O33 C23 O34 121.9(15) . .
O33 C23 C24 119.8(17) . .
O34 C23 Nd4 59.8(8) . .
O34 C23 C24 118.3(17) . .
C24 C23 Nd4 171.8(15) . .
O35 C25 O36 119(3) . .
O35 C25 C26 115(3) . .
O36 C25 C26 109(3) . .
O14 O14' C3 69(3) . .

loop_
_geom_bond_atom_site_label_1
_geom_bond_atom_site_label_2
_geom_bond_distance
_geom_bond_site_symmetry_2
Nd1 Nd2 3.8604(12) .
Nd1 Nd3 3.9435(11) .
Nd1 O7 2.411(11) .
Nd1 O9 2.423(11) 5_666
Nd1 O10 2.369(11) 5_666
Nd1 O12 2.426(11) .
Nd1 O17 2.498(11) 5_666
Nd1 O23 2.505(11) .
Nd1 O29 2.533(14) 5_766
Nd1 O32 2.511(10) .
Nd2 Nd3 3.9517(11) 5_666
Nd2 Nd5 4.0953(12) .
Nd2 O7 2.386(10) .
Nd2 O8 2.412(10) .
Nd2 O10 2.368(11) 5_666
Nd2 O11 2.380(11) 5_666
Nd2 O13 2.513(12) .
Nd2 O19 2.474(12) 5_666
Nd2 O31 2.669(11) .
Nd2 O35 2.461(13) .
Nd3 Nd2 3.9518(11) 5_666
Nd3 O8 2.386(11) 5_666
Nd3 O9 2.359(10) 5_666
Nd3 O11 2.387(11) .
Nd3 O12 2.372(11) .
Nd3 O15 2.557(14) 5_666
Nd3 O21 2.557(13) .
Nd3 O4W 2.570(14) .
Nd3 O5W 2.57(2) .
Nd4 Nd5 3.9590(12) .
Nd4 O24 2.483(13) 5_766
Nd4 O25 2.318(12) .
Nd4 O28 2.433(14) .
Nd4 O30 2.464(11) .
Nd4 O30 2.568(12) 5_766
Nd4 O32 2.532(10) 5_766
Nd4 O33 2.608(12) .
Nd4 O34 2.541(13) .
Nd4 O6W 2.510(13) .
Nd4 C22 3.001(15) 5_766
Nd4 C23 2.930(16) .
Nd5 O14 2.72(2) .
Nd5 O20 2.452(13) 5_666
Nd5 O22 2.364(12) 2_664
Nd5 O25 2.329(12) .
Nd5 O26 2.716(19) .
Nd5 O31 2.532(11) .
Nd5 O33 2.459(12) .
Nd5 O35 2.548(14) .
Nd5 O36 2.527(19) .
Nd6 Ge6 3.5004(18) .
Nd6 O1 2.539(11) .
Nd6 O2 2.675(12) .
Nd6 O3 2.546(11) .
Nd6 O4 2.554(11) .
Nd6 O5 2.562(12) .
Nd6 O6 2.542(11) .
Nd6 O1W 2.446(15) .
Nd6 O3W 2.511(12) .
Nd6 O2W 2.51(2) .
Ge1 O1 1.790(11) .
Ge1 O6 1.826(12) .
Ge1 O7 1.740(11) .
Ge1 C1 1.951(16) .
Ge2 O1 1.815(12) .
Ge2 O2 1.781(11) .
Ge2 O8 1.728(11) .
Ge2 C4 1.899(18) .
Ge3 O2 1.798(11) .
Ge3 O3 1.815(11) .
Ge3 O9 1.725(10) .
Ge3 C7 1.946(17) .
Ge4 O3 1.809(11) .
Ge4 O4 1.763(11) .
Ge4 O10 1.743(10) .
Ge4 C10 1.943(17) .
Ge5 O4 1.826(11) .
Ge5 O5 1.797(11) .
Ge5 O11 1.750(11) .
Ge5 C13 1.937(16) .
Ge6 O5 1.811(11) .
Ge6 O6 1.801(12) .
Ge6 O12 1.741(11) .
Ge6 C16 1.922(19) .
Ge7 O25 1.736(13) .
Ge7 O26 1.795(17) .
Ge7 O27 1.756(15) .
Ge7 C19 1.90(3) .
O8 Nd3 2.386(11) 5_666
O9 Nd1 2.423(11) 5_666
O9 Nd3 2.359(10) 5_666
O10 Nd1 2.370(11) 5_666
O10 Nd2 2.368(11) 5_666
O11 Nd2 2.380(11) 5_666
O13 C3 1.25(2) .
O14 C3 1.30(3) .
O14 O14' 1.11(5) .
O15 Nd3 2.557(14) 5_666
O15 C6 1.26(2) .
O17 Nd1 2.497(11) 5_666
O17 C9 1.262(19) .
O18 C9 1.25(2) .
O19 Nd2 2.474(12) 5_666
O19 C12 1.294(19) .
O20 Nd5 2.452(13) 5_666
O20 C12 1.228(19) .
O21 C15 1.19(2) .
O22 Nd5 2.364(12) 2_665
O22 C15 1.28(2) .
O23 C18 1.28(2) .
O24 Nd4 2.483(13) 5_766
O24 C18 1.23(2) .
O28 C21 1.25(2) .
O29 Nd1 2.533(14) 5_766
O29 C21 1.22(2) .
O30 Nd4 2.568(12) 5_766
O30 C22 1.302(19) .
O31 C22 1.269(19) .
O32 Nd4 2.532(10) 5_766
O32 C22 1.290(19) .
O33 C23 1.25(2) .
O34 C23 1.26(2) .
O35 C25 1.20(4) .
O36 C25 1.31(4) .
C1 C2 1.526(9) .
C2 C3 1.529(10) .
C3 O14' 1.18(5) .
C4 C5 1.520(10) .
C5 C6 1.529(10) .
C6 O16 1.233(10) .
C7 C8 1.525(9) .
C8 C9 1.525(9) .
C10 C11 1.532(9) .
C11 C12 1.527(9) .
C13 C14 1.528(10) .
C14 C15 1.49(3) .
C16 C17 1.47(3) .
C17 C18 1.49(3) .
C19 C20 1.47(3) .
C20 C21 1.50(3) .
C22 Nd4 3.001(15) 5_766
C23 C24 1.529(10) .
C25 C26 1.532(10) .

loop_
_geom_torsion_atom_site_label_1
_geom_torsion_atom_site_label_2
_geom_torsion_atom_site_label_3
_geom_torsion_atom_site_label_4
_geom_torsion
_geom_torsion_site_symmetry_1
_geom_torsion_site_symmetry_4
Nd1 Nd2 Nd5 Nd4 -22.00(4) . .
Nd1 Nd2 Nd5 O14 -94.2(5) . .
Nd1 Nd2 Nd5 O20 88.1(3) . 5_666
Nd1 Nd2 Nd5 O22 132.8(6) . 2_664
Nd1 Nd2 Nd5 O25 -56.1(4) . .
Nd1 Nd2 Nd5 O26 -128.5(4) . .
Nd1 Nd2 Nd5 O31 -9.8(4) . .
Nd1 Nd2 Nd5 O33 21.4(3) . .
Nd1 Nd2 Nd5 O35 -174.6(6) . .
Nd1 Nd2 Nd5 O36 171.3(5) . .
Nd1 Nd2 O7 Ge1 152.2(8) . .
Nd1 Nd2 O8 Nd3 -112.8(4) . 5_666
Nd1 Nd2 O8 Ge2 76.4(7) . .
Nd1 Nd2 O13 C3 92.4(15) . .
Nd1 Nd2 O31 Nd5 170.3(4) . .
Nd1 Nd2 O31 C22 -18.4(12) . .
Nd1 Nd2 O35 Nd5 8.9(10) . .
Nd1 Nd2 O35 C25 167(4) . .
Nd1 Nd3 O11 Nd2 113.1(4) . 5_666
Nd1 Nd3 O11 Ge5 -78.4(6) . .
Nd1 Nd3 O12 Ge6 -160.5(10) . .
Nd1 Nd3 O21 C15 -135(3) . .
Nd1 O17 C9 O18 65(4) 5_666 .
Nd1 O17 C9 C8 -116(3) 5_666 .
Nd1 O23 C18 O24 57(3) . .
Nd1 O23 C18 C17 -127.9(18) . .
Nd1 O29 C21 O28 -16(3) 5_766 .
Nd1 O29 C21 C20 151.5(17) 5_766 .
Nd1 O32 C22 Nd4 177.6(18) . 5_766
Nd1 O32 C22 O30 174.0(11) . .
Nd1 O32 C22 O31 -3(3) . .
Nd2 Nd1 Nd3 Nd2 0.69(5) . 5_666
Nd2 Nd1 Nd3 O8 38.0(3) . 5_666
Nd2 Nd1 Nd3 O9 83.2(5) . 5_666
Nd2 Nd1 Nd3 O11 -35.4(3) . .
Nd2 Nd1 Nd3 O12 -78.6(5) . .
Nd2 Nd1 Nd3 O15 110.1(3) . 5_666
Nd2 Nd1 Nd3 O21 -105.8(3) . .
Nd2 Nd1 Nd3 O4W -174.5(3) . .
Nd2 Nd1 Nd3 O5W -175.4(8) . .
Nd2 Nd1 O7 Ge1 -147.4(10) . .
Nd2 Nd1 O12 Nd3 116.1(4) . .
Nd2 Nd1 O12 Ge6 -80.7(6) . .
Nd2 Nd1 O23 C18 -145.7(17) . .
Nd2 Nd1 O32 Nd4 168.6(5) . 5_766
Nd2 Nd1 O32 C22 -8.7(16) . .
Nd2 Nd3 O11 Ge5 168.5(10) 5_666 .
Nd2 Nd3 O12 Nd1 -115.8(3) 5_666 .
Nd2 Nd3 O12 Ge6 83.6(7) 5_666 .
Nd2 Nd3 O21 C15 102(3) 5_666 .
Nd2 Nd5 O14 C3 26.9(18) . .
Nd2 Nd5 O14 O14' -90(12) . .
Nd2 Nd5 O25 Nd4 79.4(7) . .
Nd2 Nd5 O25 Ge7 -102.6(7) . .
Nd2 Nd5 O26 Ge7 111.2(6) . .
Nd2 Nd5 O31 C22 -171.5(15) . .
Nd2 Nd5 O33 Nd4 -101.7(3) . .
Nd2 Nd5 O33 C23 38(4) . .
Nd2 Nd5 O35 C25 -170(2) . .
Nd2 Nd5 O36 C25 18.1(18) . .
Nd2 O13 C3 O14 45(3) . .
Nd2 O13 C3 C2 -124.4(16) . .
Nd2 O13 C3 O14' 112(4) . .
Nd2 O19 C12 O20 44(3) 5_666 .
Nd2 O19 C12 C11 -137.5(15) 5_666 .
Nd2 O31 C22 Nd4 36(73) . 5_766
Nd2 O31 C22 O30 -156.4(11) . .
Nd2 O31 C22 O32 20(2) . .
Nd2 O35 C25 O36 -145(3) . .
Nd2 O35 C25 C26 -13(7) . .
Nd3 Nd1 Nd2 Nd3 -0.71(5) . 5_666
Nd3 Nd1 Nd2 Nd5 -175.85(3) . .
Nd3 Nd1 Nd2 O7 72.9(4) . .
Nd3 Nd1 Nd2 O8 36.8(3) . .
Nd3 Nd1 Nd2 O10 -78.0(4) . 5_666
Nd3 Nd1 Nd2 O11 -37.2(3) . 5_666
Nd3 Nd1 Nd2 O13 110.7(3) . .
Nd3 Nd1 Nd2 O19 -114.2(3) . 5_666
Nd3 Nd1 Nd2 O31 178.0(3) . .
Nd3 Nd1 Nd2 O35 178.6(6) . .
Nd3 Nd1 O7 Nd2 -120.8(3) . .
Nd3 Nd1 O7 Ge1 91.9(7) . .
Nd3 Nd1 O12 Ge6 163.2(9) . .
Nd3 Nd1 O23 C18 91.9(17) . .
Nd3 Nd1 O32 Nd4 33.0(15) . 5_766
Nd3 Nd1 O32 C22 -144.3(14) . .
Nd3 Nd2 Nd5 Nd4 163.33(3) 5_666 .
Nd3 Nd2 Nd5 O14 91.1(5) 5_666 .
Nd3 Nd2 Nd5 O20 -86.5(3) 5_666 5_666
Nd3 Nd2 Nd5 O22 -41.9(6) 5_666 2_664
Nd3 Nd2 Nd5 O25 129.2(4) 5_666 .
Nd3 Nd2 Nd5 O26 56.9(4) 5_666 .
Nd3 Nd2 Nd5 O31 175.5(4) 5_666 .
Nd3 Nd2 Nd5 O33 -153.2(3) 5_666 .
Nd3 Nd2 Nd5 O35 10.7(6) 5_666 .
Nd3 Nd2 Nd5 O36 -3.3(5) 5_666 .
Nd3 Nd2 O7 Nd1 121.6(3) 5_666 .
Nd3 Nd2 O7 Ge1 -86.2(5) 5_666 .
Nd3 Nd2 O8 Ge2 -170.9(11) 5_666 .
Nd3 Nd2 O13 C3 -142.9(14) 5_666 .
Nd3 Nd2 O31 Nd5 -14.0(13) 5_666 .
Nd3 Nd2 O31 C22 157.3(10) 5_666 .
Nd3 Nd2 O35 Nd5 -171.6(5) 5_666 .
Nd3 Nd2 O35 C25 -13(5) 5_666 .
Nd3 O15 C6 C5 -130.9(19) 5_666 .
Nd3 O15 C6 O16 50(4) 5_666 .
Nd3 O21 C15 O22 44(4) . .
Nd3 O21 C15 C14 -133(2) . .
Nd4 Nd5 O14 C3 -92.0(19) . .
Nd4 Nd5 O14 O14' 151(12) . .
Nd4 Nd5 O25 Ge7 178.1(12) . .
Nd4 Nd5 O26 Ge7 -7.4(6) . .
Nd4 Nd5 O31 Nd2 168.5(4) . .
Nd4 Nd5 O31 C22 -3.0(12) . .
Nd4 Nd5 O33 C23 139(4) . .
Nd4 Nd5 O35 Nd2 -43.7(8) . .
Nd4 Nd5 O35 C25 145.9(17) . .
Nd4 Nd5 O36 C25 -127.0(17) . .
Nd4 O24 C18 O23 5(3) 5_766 .
Nd4 O24 C18 C17 -170.1(16) 5_766 .
Nd4 O28 C21 O29 -62(3) . .
Nd4 O28 C21 C20 130(2) . .
Nd4 O30 C22 Nd4 152(2) . 5_766
Nd4 O30 C22 O31 -27(3) . .
Nd4 O30 C22 O31 -179.7(14) 5_766 .
Nd4 O30 C22 O32 155.8(13) . .
Nd4 O30 C22 O32 3.6(14) 5_766 .
Nd4 O32 C22 O30 -3.7(14) 5_766 .
Nd4 O32 C22 O31 179.7(13) 5_766 .
Nd4 O33 C23 O34 9.7(18) . .
Nd4 O33 C23 C24 -171.1(17) . .
Nd4 O34 C23 O33 -10.0(19) . .
Nd4 O34 C23 C24 170.8(17) . .
Nd5 Nd2 O7 Nd1 -85.2(4) . .
Nd5 Nd2 O7 Ge1 67.0(6) . .
Nd5 Nd2 O8 Nd3 106.8(4) . 5_666
Nd5 Nd2 O8 Ge2 -64.1(8) . .
Nd5 Nd2 O13 C3 -16.2(14) . .
Nd5 Nd2 O31 C22 171.3(15) . .
Nd5 Nd2 O35 C25 158(5) . .
Nd5 Nd4 O25 Ge7 -177.6(15) . .
Nd5 Nd4 O28 C21 -92(2) . .
Nd5 Nd4 O30 Nd4 169.3(5) . 5_766
Nd5 Nd4 O30 C22 19.2(18) . .
Nd5 Nd4 O33 C23 -167.7(13) . .
Nd5 Nd4 O34 C23 15.9(10) . .
Nd5 Nd4 C23 O33 8.4(9) . .
Nd5 Nd4 C23 O34 -162.0(12) . .
Nd5 Nd4 C23 C24 119(10) . .
Nd5 O14 C3 O13 -52(3) . .
Nd5 O14 C3 C2 116(2) . .
Nd5 O14 C3 O14' -165(4) . .
Nd5 O14 O14' C3 126(11) . .
Nd5 O20 C12 O19 -33(2) 5_666 .
Nd5 O20 C12 C11 148.0(12) 5_666 .
Nd5 O22 C15 O21 133(2) 2_665 .
Nd5 O22 C15 C14 -50(4) 2_665 .
Nd5 O31 C22 Nd4 -154(71) . 5_766
Nd5 O31 C22 O30 13(2) . .
Nd5 O31 C22 O32 -170.6(10) . .
Nd5 O33 C23 Nd4 -141(4) . .
Nd5 O33 C23 O34 -131(3) . .
Nd5 O33 C23 C24 48(4) . .
Nd5 O35 C25 O36 15(3) . .
Nd5 O35 C25 C26 147(3) . .
Nd5 O36 C25 O35 -15(3) . .
Nd5 O36 C25 C26 -150(2) . .
Nd6 Ge6 O5 Ge5 126.1(10) . .
Nd6 Ge6 O6 Ge1 -124.9(10) . .
Nd6 Ge6 O12 Nd1 104.5(5) . .
Nd6 Ge6 O12 Nd3 -96.1(6) . .
Nd6 Ge6 C16 C17 -110.0(17) . .
Ge1 C1 C2 C3 -14(2) . .
Ge2 C4 C5 C6 -37(3) . .
Ge3 C7 C8 C9 -41(2) . .
Ge4 C10 C11 C12 -52.6(17) . .
Ge5 C13 C14 C15 -34(2) . .
Ge6 Nd6 O1 Ge1 -0.9(4) . .
Ge6 Nd6 O1 Ge2 139.6(5) . .
Ge6 Nd6 O2 Ge2 -29.2(7) . .
Ge6 Nd6 O2 Ge3 111.1(4) . .
Ge6 Nd6 O3 Ge3 -109.3(4) . .
Ge6 Nd6 O3 Ge4 29.9(6) . .
Ge6 Nd6 O4 Ge4 -140.7(4) . .
Ge6 Nd6 O4 Ge5 2.9(4) . .
Ge6 Nd6 O5 Ge5 -140.2(8) . .
Ge6 Nd6 O6 Ge1 138.6(8) . .
Ge6 C16 C17 C18 -27(3) . .
Ge7 C19 C20 C21 47(3) . .
O1 Nd6 Ge6 O5 -177.9(5) . .
O1 Nd6 Ge6 O6 24.4(6) . .
O1 Nd6 Ge6 O12 -83.7(5) . .
O1 Nd6 Ge6 C16 108.9(8) . .
O1 Nd6 O2 Ge2 12.1(4) . .
O1 Nd6 O2 Ge3 152.4(6) . .
O1 Nd6 O3 Ge3 -0.6(6) . .
O1 Nd6 O3 Ge4 138.6(4) . .
O1 Nd6 O4 Ge4 -68.6(9) . .
O1 Nd6 O4 Ge5 75.0(9) . .
O1 Nd6 O5 Ge5 -137.9(4) . .
O1 Nd6 O5 Ge6 2.3(6) . .
O1 Nd6 O6 Ge1 -12.6(4) . .
O1 Nd6 O6 Ge6 -151.2(7) . .
O1 Ge1 O6 Nd6 15.4(5) . .
O1 Ge1 O6 Ge6 140.9(8) . .
O1 Ge1 O7 Nd1 -150.1(6) . .
O1 Ge1 O7 Nd2 64.9(7) . .
O1 Ge1 C1 C2 -68.6(15) . .
O1 Ge2 O2 Nd6 -14.4(5) . .
O1 Ge2 O2 Ge3 -136.4(10) . .
O1 Ge2 O8 Nd2 -43.9(8) . .
O1 Ge2 O8 Nd3 145.9(6) . 5_666
O1 Ge2 C4 C5 -152.8(17) . .
O2 Nd6 Ge6 O5 -143.9(6) . .
O2 Nd6 Ge6 O6 58.4(6) . .
O2 Nd6 Ge6 O12 -49.6(5) . .
O2 Nd6 Ge6 C16 142.9(9) . .
O2 Nd6 O1 Ge1 -152.6(6) . .
O2 Nd6 O1 Ge2 -12.1(4) . .
O2 Nd6 O3 Ge3 13.0(4) . .
O2 Nd6 O3 Ge4 152.2(6) . .
O2 Nd6 O4 Ge4 -3.4(6) . .
O2 Nd6 O4 Ge5 140.1(4) . .
O2 Nd6 O5 Ge5 -69.9(9) . .
O2 Nd6 O5 Ge6 70.3(9) . .
O2 Nd6 O6 Ge1 0.9(6) . .
O2 Nd6 O6 Ge6 -137.8(5) . .
O2 Ge2 O1 Nd6 15.5(5) . .
O2 Ge2 O1 Ge1 143.8(8) . .
O2 Ge2 O8 Nd2 -140.7(7) . .
O2 Ge2 O8 Nd3 49.1(8) . 5_666
O2 Ge2 C4 C5 -56.8(19) . .
O2 Ge3 O3 Nd6 -16.4(5) . .
O2 Ge3 O3 Ge4 -143.3(8) . .
O2 Ge3 O9 Nd1 150.2(6) . 5_666
O2 Ge3 O9 Nd3 -42.4(9) . 5_666
O2 Ge3 C7 C8 -136.5(13) . .
O3 Nd6 Ge6 O5 -58.4(6) . .
O3 Nd6 Ge6 O6 143.9(6) . .
O3 Nd6 Ge6 O12 35.9(5) . .
O3 Nd6 Ge6 C16 -131.6(9) . .
O3 Nd6 O1 Ge1 -139.0(4) . .
O3 Nd6 O1 Ge2 1.5(6) . .
O3 Nd6 O2 Ge2 -153.1(6) . .
O3 Nd6 O2 Ge3 -12.8(4) . .
O3 Nd6 O4 Ge4 11.7(4) . .
O3 Nd6 O4 Ge5 155.3(6) . .
O3 Nd6 O5 Ge5 -1.7(6) . .
O3 Nd6 O5 Ge6 138.5(4) . .
O3 Nd6 O6 Ge1 67.5(10) . .
O3 Nd6 O6 Ge6 -71.1(10) . .
O3 Ge3 O2 Nd6 15.3(5) . .
O3 Ge3 O2 Ge2 137.3(10) . .
O3 Ge3 O9 Nd1 54.2(7) . 5_666
O3 Ge3 O9 Nd3 -138.4(7) . 5_666
O3 Ge3 C7 C8 -39.0(15) . .
O3 Ge4 O4 Nd6 -14.0(5) . .
O3 Ge4 O4 Ge5 -143.1(9) . .
O3 Ge4 O10 Nd1 -52.6(8) . 5_666
O3 Ge4 O10 Nd2 150.9(5) . 5_666
O3 Ge4 C10 C11 -140.6(11) . .
O4 Nd6 Ge6 O5 -24.3(5) . .
O4 Nd6 Ge6 O6 178.0(6) . .
O4 Nd6 Ge6 O12 69.9(5) . .
O4 Nd6 Ge6 C16 -97.5(8) . .
O4 Nd6 O1 Ge1 -73.1(9) . .
O4 Nd6 O1 Ge2 67.4(9) . .
O4 Nd6 O2 Ge2 -137.9(4) . .
O4 Nd6 O2 Ge3 2.3(6) . .
O4 Nd6 O3 Ge3 -150.5(6) . .
O4 Nd6 O3 Ge4 -11.3(4) . .
O4 Nd6 O5 Ge5 11.2(4) . .
O4 Nd6 O5 Ge6 151.4(6) . .
O4 Nd6 O6 Ge1 136.4(4) . .
O4 Nd6 O6 Ge6 -2.2(7) . .
O4 Ge4 O3 Nd6 14.0(5) . .
O4 Ge4 O3 Ge3 141.8(8) . .
O4 Ge4 O10 Nd1 -146.3(6) . 5_666
O4 Ge4 O10 Nd2 57.2(7) . 5_666
O4 Ge4 C10 C11 -45.9(13) . .
O4 Ge5 O5 Nd6 -13.5(5) . .
O4 Ge5 O5 Ge6 -139.4(9) . .
O4 Ge5 O11 Nd2 -45.2(8) . 5_666
O4 Ge5 O11 Nd3 148.7(6) . .
O4 Ge5 C13 C14 -147.2(14) . .
O5 Nd6 Ge6 O6 -157.7(7) . .
O5 Nd6 Ge6 O12 94.3(6) . .
O5 Nd6 Ge6 C16 -73.2(9) . .
O5 Nd6 O1 Ge1 -2.0(6) . .
O5 Nd6 O1 Ge2 138.5(5) . .
O5 Nd6 O2 Ge2 -70.3(9) . .
O5 Nd6 O2 Ge3 70.0(9) . .
O5 Nd6 O3 Ge3 -137.5(4) . .
O5 Nd6 O3 Ge4 1.7(6) . .
O5 Nd6 O4 Ge4 -154.6(6) . .
O5 Nd6 O4 Ge5 -11.0(4) . .
O5 Nd6 O6 Ge1 151.5(6) . .
O5 Nd6 O6 Ge6 12.9(4) . .
O5 Ge5 O4 Nd6 13.5(5) . .
O5 Ge5 O4 Ge4 143.1(9) . .
O5 Ge5 O11 Nd2 -140.1(7) . 5_666
O5 Ge5 O11 Nd3 53.8(8) . .
O5 Ge5 C13 C14 -51.7(16) . .
O5 Ge6 O6 Nd6 -15.6(5) . .
O5 Ge6 O6 Ge1 -140.5(8) . .
O5 Ge6 O12 Nd1 151.3(6) . .
O5 Ge6 O12 Nd3 -49.2(8) . .
O5 Ge6 C16 C17 -155.1(17) . .
O6 Nd6 Ge6 O5 157.7(7) . .
O6 Nd6 Ge6 O12 -108.0(7) . .
O6 Nd6 Ge6 C16 84.5(10) . .
O6 Nd6 O1 Ge1 12.9(4) . .
O6 Nd6 O1 Ge2 153.4(7) . .
O6 Nd6 O2 Ge2 -1.5(6) . .
O6 Nd6 O2 Ge3 138.8(4) . .
O6 Nd6 O3 Ge3 -67.6(10) . .
O6 Nd6 O3 Ge4 71.6(10) . .
O6 Nd6 O4 Ge4 -139.6(5) . .
O6 Nd6 O4 Ge5 4.0(6) . .
O6 Nd6 O5 Ge5 -152.9(6) . .
O6 Nd6 O5 Ge6 -12.7(4) . .
O6 Ge1 O1 Nd6 -15.5(5) . .
O6 Ge1 O1 Ge2 -144.3(8) . .
O6 Ge1 O7 Nd1 -58.4(8) . .
O6 Ge1 O7 Nd2 156.6(5) . .
O6 Ge1 C1 C2 -163.4(13) . .
O6 Ge6 O5 Nd6 15.4(5) . .
O6 Ge6 O5 Ge5 141.4(9) . .
O6 Ge6 O12 Nd1 57.6(7) . .
O6 Ge6 O12 Nd3 -142.9(7) . .
O6 Ge6 C16 C17 -60(2) . .
O7 Nd1 Nd2 Nd3 -73.6(4) . 5_666
O7 Nd1 Nd2 Nd5 111.3(4) . .
O7 Nd1 Nd2 O8 -36.1(5) . .
O7 Nd1 Nd2 O10 -150.9(6) . 5_666
O7 Nd1 Nd2 O11 -110.1(5) . 5_666
O7 Nd1 Nd2 O13 37.8(5) . .
O7 Nd1 Nd2 O19 172.9(5) . 5_666
O7 Nd1 Nd2 O31 105.1(5) . .
O7 Nd1 Nd2 O35 105.7(7) . .
O7 Nd1 Nd3 Nd2 36.3(3) . 5_666
O7 Nd1 Nd3 O8 73.6(4) . 5_666
O7 Nd1 Nd3 O9 118.7(5) . 5_666
O7 Nd1 Nd3 O11 0.2(4) . .
O7 Nd1 Nd3 O12 -43.0(5) . .
O7 Nd1 Nd3 O15 145.7(4) . 5_666
O7 Nd1 Nd3 O21 -70.3(4) . .
O7 Nd1 Nd3 O4W -139.0(4) . .
O7 Nd1 Nd3 O5W -139.8(8) . .
O7 Nd1 O12 Nd3 137.5(5) . .
O7 Nd1 O12 Ge6 -59.2(6) . .
O7 Nd1 O23 C18 -164.8(18) . .
O7 Nd1 O32 Nd4 131.7(5) . 5_766
O7 Nd1 O32 C22 -45.6(17) . .
O7 Nd2 Nd5 Nd4 17.2(3) . .
O7 Nd2 Nd5 O14 -55.1(6) . .
O7 Nd2 Nd5 O20 127.3(4) . 5_666
O7 Nd2 Nd5 O22 172.0(7) . 2_664
O7 Nd2 Nd5 O25 -17.0(5) . .
O7 Nd2 Nd5 O26 -89.3(5) . .
O7 Nd2 Nd5 O31 29.3(5) . .
O7 Nd2 Nd5 O33 60.6(4) . .
O7 Nd2 Nd5 O35 -135.4(7) . .
O7 Nd2 Nd5 O36 -149.5(6) . .
O7 Nd2 O8 Nd3 -133.5(5) . 5_666
O7 Nd2 O8 Ge2 55.6(7) . .
O7 Nd2 O13 C3 115.8(15) . .
O7 Nd2 O31 Nd5 -154.4(4) . .
O7 Nd2 O31 C22 17.0(13) . .
O7 Nd2 O35 Nd5 69.5(8) . .
O7 Nd2 O35 C25 -132(4) . .
O7 Ge1 O1 Nd6 86.6(6) . .
O7 Ge1 O1 Ge2 -42.2(9) . .
O7 Ge1 O6 Nd6 -95.8(5) . .
O7 Ge1 O6 Ge6 29.7(9) . .
O7 Ge1 C1 C2 79.4(15) . .
O8 Nd2 Nd5 Nd4 119.4(3) . .
O8 Nd2 Nd5 O14 47.2(6) . .
O8 Nd2 Nd5 O20 -130.4(5) . 5_666
O8 Nd2 Nd5 O22 -85.7(7) . 2_664
O8 Nd2 Nd5 O25 85.3(5) . .
O8 Nd2 Nd5 O26 13.0(5) . .
O8 Nd2 Nd5 O31 131.6(5) . .
O8 Nd2 Nd5 O33 162.9(4) . .
O8 Nd2 Nd5 O35 -33.2(7) . .
O8 Nd2 Nd5 O36 -47.2(6) . .
O8 Nd2 O7 Nd1 146.7(5) . .
O8 Nd2 O7 Ge1 -61.1(6) . .
O8 Nd2 O13 C3 -155.7(16) . .
O8 Nd2 O31 Nd5 -84.0(7) . .
O8 Nd2 O31 C22 87.3(14) . .
O8 Nd2 O35 Nd5 154.0(5) . .
O8 Nd2 O35 C25 -48(5) . .
O8 Nd3 O11 Nd2 8.2(4) 5_666 5_666
O8 Nd3 O11 Ge5 176.7(8) 5_666 .
O8 Nd3 O12 Nd1 -80.5(5) 5_666 .
O8 Nd3 O12 Ge6 119.0(7) 5_666 .
O8 Nd3 O21 C15 90(3) 5_666 .
O8 Ge2 O1 Nd6 -99.9(5) . .
O8 Ge2 O1 Ge1 28.5(9) . .
O8 Ge2 O2 Nd6 94.1(5) . .
O8 Ge2 O2 Ge3 -28.0(12) . .
O8 Ge2 C4 C5 83.6(19) . .
O9 Nd1 Nd2 Nd3 35.5(3) 5_666 5_666
O9 Nd1 Nd2 Nd5 -139.6(3) 5_666 .
O9 Nd1 Nd2 O7 109.1(5) 5_666 .
O9 Nd1 Nd2 O8 73.0(4) 5_666 .
O9 Nd1 Nd2 O10 -41.7(5) 5_666 5_666
O9 Nd1 Nd2 O11 -0.9(4) 5_666 5_666
O9 Nd1 Nd2 O13 146.9(4) 5_666 .
O9 Nd1 Nd2 O19 -77.9(4) 5_666 5_666
O9 Nd1 Nd2 O31 -145.8(4) 5_666 .
O9 Nd1 Nd2 O35 -145.2(6) 5_666 .
O9 Nd1 Nd3 Nd2 -82.5(5) 5_666 5_666
O9 Nd1 Nd3 O8 -45.2(5) 5_666 5_666
O9 Nd1 Nd3 O11 -118.6(6) 5_666 .
O9 Nd1 Nd3 O12 -161.8(7) 5_666 .
O9 Nd1 Nd3 O15 26.9(6) 5_666 5_666
O9 Nd1 Nd3 O21 171.0(6) 5_666 .
O9 Nd1 Nd3 O4W 102.3(6) 5_666 .
O9 Nd1 Nd3 O5W 101.5(9) 5_666 .
O9 Nd1 O7 Nd2 -87.3(5) 5_666 .
O9 Nd1 O7 Ge1 125.4(7) 5_666 .
O9 Nd1 O12 Nd3 10.9(4) 5_666 .
O9 Nd1 O12 Ge6 174.1(7) 5_666 .
O9 Nd1 O23 C18 81.7(18) 5_666 .
O9 Nd1 O32 Nd4 -97.3(9) 5_666 5_766
O9 Nd1 O32 C22 85.3(19) 5_666 .
O9 Nd3 O11 Nd2 76.4(6) 5_666 5_666
O9 Nd3 O11 Ge5 -115.1(6) 5_666 .
O9 Nd3 O12 Nd1 -11.1(4) 5_666 .
O9 Nd3 O12 Ge6 -171.6(8) 5_666 .
O9 Nd3 O21 C15 -126(3) 5_666 .
O9 Ge3 O2 Nd6 -101.2(5) . .
O9 Ge3 O2 Ge2 20.8(11) . .
O9 Ge3 O3 Nd6 90.7(5) . .
O9 Ge3 O3 Ge4 -36.2(9) . .
O9 Ge3 C7 C8 99.4(14) . .
O10 Nd1 Nd2 Nd3 77.3(4) 5_666 5_666
O10 Nd1 Nd2 Nd5 -97.9(4) 5_666 .
O10 Nd1 Nd2 O7 150.9(6) 5_666 .
O10 Nd1 Nd2 O8 114.8(5) 5_666 .
O10 Nd1 Nd2 O11 40.8(5) 5_666 5_666
O10 Nd1 Nd2 O13 -171.3(5) 5_666 .
O10 Nd1 Nd2 O19 -36.2(5) 5_666 5_666
O10 Nd1 Nd2 O31 -104.0(5) 5_666 .
O10 Nd1 Nd2 O35 -103.4(7) 5_666 .
O10 Nd1 Nd3 Nd2 -35.7(3) 5_666 5_666
O10 Nd1 Nd3 O8 1.6(4) 5_666 5_666
O10 Nd1 Nd3 O9 46.8(5) 5_666 5_666
O10 Nd1 Nd3 O11 -71.8(4) 5_666 .
O10 Nd1 Nd3 O12 -115.0(5) 5_666 .
O10 Nd1 Nd3 O15 73.7(4) 5_666 5_666
O10 Nd1 Nd3 O21 -142.2(4) 5_666 .
O10 Nd1 Nd3 O4W 149.1(4) 5_666 .
O10 Nd1 Nd3 O5W 148.3(8) 5_666 .
O10 Nd1 O7 Nd2 -17.6(4) 5_666 .
O10 Nd1 O7 Ge1 -165.0(8) 5_666 .
O10 Nd1 O12 Nd3 79.0(5) 5_666 .
O10 Nd1 O12 Ge6 -117.8(6) 5_666 .
O10 Nd1 O23 C18 -142.6(16) 5_666 .
O10 Nd1 O32 Nd4 -158.8(5) 5_666 5_766
O10 Nd1 O32 C22 23.9(17) 5_666 .
O10 Nd2 Nd5 Nd4 -59.8(3) 5_666 .
O10 Nd2 Nd5 O14 -132.0(6) 5_666 .
O10 Nd2 Nd5 O20 50.3(4) 5_666 5_666
O10 Nd2 Nd5 O22 95.0(7) 5_666 2_664
O10 Nd2 Nd5 O25 -93.9(5) 5_666 .
O10 Nd2 Nd5 O26 -166.3(5) 5_666 .
O10 Nd2 Nd5 O31 -47.6(5) 5_666 .
O10 Nd2 Nd5 O33 -16.4(4) 5_666 .
O10 Nd2 Nd5 O35 147.6(6) 5_666 .
O10 Nd2 Nd5 O36 133.6(6) 5_666 .
O10 Nd2 O7 Nd1 17.6(4) 5_666 .
O10 Nd2 O7 Ge1 169.8(7) 5_666 .
O10 Nd2 O8 Nd3 -74.1(6) 5_666 5_666
O10 Nd2 O8 Ge2 115.0(7) 5_666 .
O10 Nd2 O13 C3 85.8(16) 5_666 .
O10 Nd2 O31 Nd5 135.9(4) 5_666 .
O10 Nd2 O31 C22 -52.8(13) 5_666 .
O10 Nd2 O35 Nd5 -49.0(9) 5_666 .
O10 Nd2 O35 C25 109(4) 5_666 .
O10 Ge4 O3 Nd6 -97.9(5) . .
O10 Ge4 O3 Ge3 29.9(9) . .
O10 Ge4 O4 Nd6 92.1(5) . .
O10 Ge4 O4 Ge5 -37.0(10) . .
O10 Ge4 C10 C11 92.4(13) . .
O11 Nd2 Nd5 Nd4 -155.1(3) 5_666 .
O11 Nd2 Nd5 O14 132.7(6) 5_666 .
O11 Nd2 Nd5 O20 -45.0(5) 5_666 5_666
O11 Nd2 Nd5 O22 -0.3(7) 5_666 2_664
O11 Nd2 Nd5 O25 170.8(5) 5_666 .
O11 Nd2 Nd5 O26 98.4(5) 5_666 .
O11 Nd2 Nd5 O31 -142.9(5) 5_666 .
O11 Nd2 Nd5 O33 -111.7(4) 5_666 .
O11 Nd2 Nd5 O35 52.3(7) 5_666 .
O11 Nd2 Nd5 O36 38.3(6) 5_666 .
O11 Nd2 O7 Nd1 87.3(5) 5_666 .
O11 Nd2 O7 Ge1 -120.5(6) 5_666 .
O11 Nd2 O8 Nd3 -8.1(4) 5_666 5_666
O11 Nd2 O8 Ge2 -179.0(9) 5_666 .
O11 Nd2 O13 C3 -135.7(14) 5_666 .
O11 Nd2 O31 Nd5 67.1(8) 5_666 .
O11 Nd2 O31 C22 -121.6(13) 5_666 .
O11 Nd2 O35 Nd5 -137.7(5) 5_666 .
O11 Nd2 O35 C25 21(5) 5_666 .
O11 Nd3 O12 Nd1 -139.7(5) . .
O11 Nd3 O12 Ge6 59.8(7) . .
O11 Nd3 O21 C15 121(3) . .
O11 Ge5 O4 Nd6 -101.9(5) . .
O11 Ge5 O4 Ge4 27.8(10) . .
O11 Ge5 O5 Nd6 91.9(6) . .
O11 Ge5 O5 Ge6 -34.0(10) . .
O11 Ge5 C13 C14 92.5(15) . .
O12 Nd1 Nd2 Nd3 -36.2(3) . 5_666
O12 Nd1 Nd2 Nd5 148.7(3) . .
O12 Nd1 Nd2 O7 37.4(5) . .
O12 Nd1 Nd2 O8 1.3(4) . .
O12 Nd1 Nd2 O10 -113.4(5) . 5_666
O12 Nd1 Nd2 O11 -72.6(4) . 5_666
O12 Nd1 Nd2 O13 75.2(4) . .
O12 Nd1 Nd2 O19 -149.6(4) . 5_666
O12 Nd1 Nd2 O31 142.5(4) . .
O12 Nd1 Nd2 O35 143.1(7) . .
O12 Nd1 Nd3 Nd2 79.3(5) . 5_666
O12 Nd1 Nd3 O8 116.6(5) . 5_666
O12 Nd1 Nd3 O9 161.8(7) . 5_666
O12 Nd1 Nd3 O11 43.2(5) . .
O12 Nd1 Nd3 O15 -171.3(6) . 5_666
O12 Nd1 Nd3 O21 -27.2(6) . .
O12 Nd1 Nd3 O4W -95.9(6) . .
O12 Nd1 Nd3 O5W -96.8(9) . .
O12 Nd1 O7 Nd2 -143.9(5) . .
O12 Nd1 O7 Ge1 68.8(7) . .
O12 Nd1 O23 C18 111.3(18) . .
O12 Nd1 O32 Nd4 74.2(7) . 5_766
O12 Nd1 O32 C22 -103.2(17) . .
O12 Nd3 O11 Nd2 136.5(5) . 5_666
O12 Nd3 O11 Ge5 -55.0(6) . .
O12 Nd3 O21 C15 -150(3) . .
O12 Ge6 O5 Nd6 -99.3(5) . .
O12 Ge6 O5 Ge5 26.7(10) . .
O12 Ge6 O6 Nd6 89.5(6) . .
O12 Ge6 O6 Ge1 -35.4(10) . .
O12 Ge6 C16 C17 84.1(19) . .
O13 Nd2 Nd5 Nd4 68.4(3) . .
O13 Nd2 Nd5 O14 -3.8(6) . .
O13 Nd2 Nd5 O20 178.5(4) . 5_666
O13 Nd2 Nd5 O22 -136.8(7) . 2_664
O13 Nd2 Nd5 O25 34.2(5) . .
O13 Nd2 Nd5 O26 -38.1(5) . .
O13 Nd2 Nd5 O31 80.5(5) . .
O13 Nd2 Nd5 O33 111.8(4) . .
O13 Nd2 Nd5 O35 -84.2(7) . .
O13 Nd2 Nd5 O36 -98.3(6) . .
O13 Nd2 O7 Nd1 -138.7(5) . .
O13 Nd2 O7 Ge1 13.5(5) . .
O13 Nd2 O8 Nd3 157.7(6) . 5_666
O13 Nd2 O8 Ge2 -13.2(7) . .
O13 Nd2 O31 Nd5 -86.6(5) . .
O13 Nd2 O31 C22 84.7(13) . .
O13 Nd2 O35 Nd5 84.0(6) . .
O13 Nd2 O35 C25 -118(5) . .
O13 C3 O14' O14 -109(3) . .
O14 Nd5 O25 Nd4 116.9(8) . .
O14 Nd5 O25 Ge7 -65.1(8) . .
O14 Nd5 O26 Ge7 75.5(8) . .
O14 Nd5 O31 Nd2 78.7(6) . .
O14 Nd5 O31 C22 -92.7(13) . .
O14 Nd5 O33 Nd4 -26.9(7) . .
O14 Nd5 O33 C23 112(3) . .
O14 Nd5 O35 Nd2 -83.8(7) . .
O14 Nd5 O35 C25 105.8(19) . .
O14 Nd5 O36 C25 -48.1(19) . .
O15 Nd3 O11 Nd2 -23.1(8) 5_666 5_666
O15 Nd3 O11 Ge5 145.4(6) 5_666 .
O15 Nd3 O12 Nd1 13.7(9) 5_666 .
O15 Nd3 O12 Ge6 -146.8(7) 5_666 .
O15 Nd3 O21 C15 -1(3) 5_666 .
O17 Nd1 Nd2 Nd3 110.4(3) 5_666 5_666
O17 Nd1 Nd2 Nd5 -64.8(3) 5_666 .
O17 Nd1 Nd2 O7 -176.0(5) 5_666 .
O17 Nd1 Nd2 O8 147.9(4) 5_666 .
O17 Nd1 Nd2 O10 33.1(5) 5_666 5_666
O17 Nd1 Nd2 O11 73.9(4) 5_666 5_666
O17 Nd1 Nd2 O13 -138.2(4) 5_666 .
O17 Nd1 Nd2 O19 -3.1(4) 5_666 5_666
O17 Nd1 Nd2 O31 -70.9(4) 5_666 .
O17 Nd1 Nd2 O35 -70.3(7) 5_666 .
O17 Nd1 Nd3 Nd2 -110.6(3) 5_666 5_666
O17 Nd1 Nd3 O8 -73.3(4) 5_666 5_666
O17 Nd1 Nd3 O9 -28.1(5) 5_666 5_666
O17 Nd1 Nd3 O11 -146.7(4) 5_666 .
O17 Nd1 Nd3 O12 170.1(5) 5_666 .
O17 Nd1 Nd3 O15 -1.2(4) 5_666 5_666
O17 Nd1 Nd3 O21 142.9(4) 5_666 .
O17 Nd1 Nd3 O4W 74.2(4) 5_666 .
O17 Nd1 Nd3 O5W 73.3(8) 5_666 .
O17 Nd1 O7 Nd2 5.8(8) 5_666 .
O17 Nd1 O7 Ge1 -141.5(6) 5_666 .
O17 Nd1 O12 Nd3 -13.8(7) 5_666 .
O17 Nd1 O12 Ge6 149.4(5) 5_666 .
O17 Nd1 O23 C18 -20(2) 5_666 .
O17 Nd1 O32 Nd4 -86.1(5) 5_666 5_766
O17 Nd1 O32 C22 96.6(17) 5_666 .
O19 Nd2 Nd5 Nd4 -110.2(3) 5_666 .
O19 Nd2 Nd5 O14 177.6(6) 5_666 .
O19 Nd2 Nd5 O20 -0.1(5) 5_666 5_666
O19 Nd2 Nd5 O22 44.6(7) 5_666 2_664
O19 Nd2 Nd5 O25 -144.3(5) 5_666 .
O19 Nd2 Nd5 O26 143.3(5) 5_666 .
O19 Nd2 Nd5 O31 -98.0(5) 5_666 .
O19 Nd2 Nd5 O33 -66.8(5) 5_666 .
O19 Nd2 Nd5 O35 97.2(7) 5_666 .
O19 Nd2 Nd5 O36 83.1(6) 5_666 .
O19 Nd2 O7 Nd1 -9.8(7) 5_666 .
O19 Nd2 O7 Ge1 142.4(5) 5_666 .
O19 Nd2 O8 Nd3 21.1(8) 5_666 5_666
O19 Nd2 O8 Ge2 -149.8(6) 5_666 .
O19 Nd2 O13 C3 -14.5(17) 5_666 .
O19 Nd2 O31 Nd5 65.6(4) 5_666 .
O19 Nd2 O31 C22 -123.1(13) 5_666 .
O19 Nd2 O35 Nd5 -66.6(5) 5_666 .
O19 Nd2 O35 C25 92(5) 5_666 .
O20 Nd5 O14 C3 30(2) 5_666 .
O20 Nd5 O14 O14' -87(12) 5_666 .
O20 Nd5 O25 Nd4 -31.7(12) 5_666 .
O20 Nd5 O25 Ge7 146.4(6) 5_666 .
O20 Nd5 O26 Ge7 -145.1(6) 5_666 .
O20 Nd5 O31 Nd2 -73.8(4) 5_666 .
O20 Nd5 O31 C22 114.7(13) 5_666 .
O20 Nd5 O33 Nd4 -167.6(5) 5_666 .
O20 Nd5 O33 C23 -28(3) 5_666 .
O20 Nd5 O35 Nd2 75.0(6) 5_666 .
O20 Nd5 O35 C25 -95.4(19) 5_666 .
O20 Nd5 O36 C25 92.9(18) 5_666 .
O21 Nd3 O11 Nd2 -145.9(6) . 5_666
O21 Nd3 O11 Ge5 22.6(6) . .
O21 Nd3 O12 Nd1 153.3(5) . .
O21 Nd3 O12 Ge6 -7.2(7) . .
O22 Nd5 O14 C3 176.3(16) 2_664 .
O22 Nd5 O14 O14' 59(12) 2_664 .
O22 Nd5 O25 Nd4 -105.3(7) 2_664 .
O22 Nd5 O25 Ge7 72.8(7) 2_664 .
O22 Nd5 O26 Ge7 -102.1(7) 2_664 .
O22 Nd5 O31 Nd2 -124.9(10) 2_664 .
O22 Nd5 O31 C22 63.6(18) 2_664 .
O22 Nd5 O33 Nd4 107.5(5) 2_664 .
O22 Nd5 O33 C23 -113(3) 2_664 .
O22 Nd5 O35 Nd2 151.0(5) 2_664 .
O22 Nd5 O35 C25 -19(2) 2_664 .
O22 Nd5 O36 C25 178.2(19) 2_664 .
O23 Nd1 Nd2 Nd3 -106.1(3) . 5_666
O23 Nd1 Nd2 Nd5 78.8(3) . .
O23 Nd1 Nd2 O7 -32.5(5) . .
O23 Nd1 Nd2 O8 -68.6(4) . .
O23 Nd1 Nd2 O10 176.6(5) . 5_666
O23 Nd1 Nd2 O11 -142.5(4) . 5_666
O23 Nd1 Nd2 O13 5.3(4) . .
O23 Nd1 Nd2 O19 140.4(4) . 5_666
O23 Nd1 Nd2 O31 72.6(4) . .
O23 Nd1 Nd2 O35 73.2(7) . .
O23 Nd1 Nd3 Nd2 112.1(3) . 5_666
O23 Nd1 Nd3 O8 149.4(4) . 5_666
O23 Nd1 Nd3 O9 -165.4(5) . 5_666
O23 Nd1 Nd3 O11 76.0(4) . .
O23 Nd1 Nd3 O12 32.8(5) . .
O23 Nd1 Nd3 O15 -138.5(4) . 5_666
O23 Nd1 Nd3 O21 5.6(4) . .
O23 Nd1 Nd3 O4W -63.1(4) . .
O23 Nd1 Nd3 O5W -64.0(8) . .
O23 Nd1 O7 Nd2 147.7(5) . .
O23 Nd1 O7 Ge1 0.3(7) . .
O23 Nd1 O12 Nd3 -144.0(6) . .
O23 Nd1 O12 Ge6 19.3(5) . .
O23 Nd1 O32 Nd4 53.8(5) . 5_766
O23 Nd1 O32 C22 -123.6(18) . .
O24 Nd4 Nd5 Nd2 153.7(3) 5_766 .
O24 Nd4 Nd5 O14 -145.0(6) 5_766 .
O24 Nd4 Nd5 O20 71.1(5) 5_766 5_666
O24 Nd4 Nd5 O22 -13.5(5) 5_766 2_664
O24 Nd4 Nd5 O25 -88.6(8) 5_766 .
O24 Nd4 Nd5 O26 -83.0(5) 5_766 .
O24 Nd4 Nd5 O31 145.7(4) 5_766 .
O24 Nd4 Nd5 O33 57.9(6) 5_766 .
O24 Nd4 Nd5 O35 178.9(6) 5_766 .
O24 Nd4 Nd5 O36 -64.7(13) 5_766 .
O24 Nd4 O25 Nd5 90.5(7) 5_766 .
O24 Nd4 O25 Ge7 -87.1(10) 5_766 .
O24 Nd4 O28 C21 -7(2) 5_766 .
O24 Nd4 O30 Nd4 117.0(6) 5_766 5_766
O24 Nd4 O30 C22 -33(2) 5_766 .
O24 Nd4 O33 Nd5 -115.7(5) 5_766 .
O24 Nd4 O33 C23 76.6(11) 5_766 .
O24 Nd4 O34 C23 -74.0(11) 5_766 .
O24 Nd4 C23 O33 -93.3(11) 5_766 .
O24 Nd4 C23 O34 96.3(11) 5_766 .
O24 Nd4 C23 C24 17(10) 5_766 .
O25 Nd4 Nd5 Nd2 -117.7(7) . .
O25 Nd4 Nd5 O14 -56.4(8) . .
O25 Nd4 Nd5 O20 159.7(8) . 5_666
O25 Nd4 Nd5 O22 75.1(8) . 2_664
O25 Nd4 Nd5 O26 5.6(8) . .
O25 Nd4 Nd5 O31 -125.7(7) . .
O25 Nd4 Nd5 O33 146.5(8) . .
O25 Nd4 Nd5 O35 -92.5(9) . .
O25 Nd4 Nd5 O36 23.9(14) . .
O25 Nd4 O28 C21 -101(2) . .
O25 Nd4 O30 Nd4 -164.2(5) . 5_766
O25 Nd4 O30 C22 45.8(19) . .
O25 Nd4 O33 Nd5 -18.5(5) . .
O25 Nd4 O33 C23 173.8(12) . .
O25 Nd4 O34 C23 4.4(12) . .
O25 Nd4 C23 O33 -5.6(11) . .
O25 Nd4 C23 O34 -176.1(11) . .
O25 Nd4 C23 C24 105(10) . .
O25 Nd5 O14 C3 -120(2) . .
O25 Nd5 O14 O14' 123(12) . .
O25 Nd5 O26 Ge7 -4.1(6) . .
O25 Nd5 O31 Nd2 143.3(4) . .
O25 Nd5 O31 C22 -28.2(13) . .
O25 Nd5 O33 Nd4 18.1(5) . .
O25 Nd5 O33 C23 157(4) . .
O25 Nd5 O35 Nd2 -89.7(7) . .
O25 Nd5 O35 C25 99.8(19) . .
O25 Nd5 O36 C25 -111.4(18) . .
O25 Ge7 O26 Nd5 4.8(7) . .
O25 Ge7 C19 C20 -65(3) . .
O26 Nd5 O14 C3 173(2) . .
O26 Nd5 O14 O14' 56(12) . .
O26 Nd5 O25 Nd4 -173.5(9) . .
O26 Nd5 O25 Ge7 4.5(6) . .
O26 Nd5 O31 Nd2 89.1(6) . .
O26 Nd5 O31 C22 -82.4(13) . .
O26 Nd5 O33 Nd4 47.5(7) . .
O26 Nd5 O33 C23 -173(3) . .
O26 Nd5 O35 Nd2 -141.0(6) . .
O26 Nd5 O35 C25 48.6(19) . .
O26 Nd5 O36 C25 -107.2(19) . .
O26 Ge7 O25 Nd4 171.7(11) . .
O26 Ge7 O25 Nd5 -5.9(8) . .
O26 Ge7 C19 C20 -173(2) . .
O27 Ge7 O25 Nd4 -80.2(11) . .
O27 Ge7 O25 Nd5 102.1(8) . .
O27 Ge7 O26 Nd5 -108.9(7) . .
O27 Ge7 C19 C20 71(3) . .
O28 Nd4 Nd5 Nd2 -133.2(4) . .
O28 Nd4 Nd5 O14 -71.8(6) . .
O28 Nd4 Nd5 O20 144.2(5) . 5_666
O28 Nd4 Nd5 O22 59.6(5) . 2_664
O28 Nd4 Nd5 O25 -15.5(8) . .
O28 Nd4 Nd5 O26 -9.9(5) . .
O28 Nd4 Nd5 O31 -141.1(5) . .
O28 Nd4 Nd5 O33 131.0(6) . .
O28 Nd4 Nd5 O35 -107.9(6) . .
O28 Nd4 Nd5 O36 8.4(13) . .
O28 Nd4 O25 Nd5 163.8(8) . .
O28 Nd4 O25 Ge7 -13.8(9) . .
O28 Nd4 O30 Nd4 -113.5(6) . 5_766
O28 Nd4 O30 C22 96(2) . .
O28 Nd4 O33 Nd5 -61.6(6) . .
O28 Nd4 O33 C23 130.7(11) . .
O28 Nd4 O34 C23 -87.5(13) . .
O28 Nd4 C23 O33 -67.3(13) . .
O28 Nd4 C23 O34 122.2(11) . .
O28 Nd4 C23 C24 43(11) . .
O29 Nd1 Nd2 Nd3 170.8(15) 5_766 5_666
O29 Nd1 Nd2 Nd5 -4.3(15) 5_766 .
O29 Nd1 Nd2 O7 -115.6(16) 5_766 .
O29 Nd1 Nd2 O8 -151.7(16) 5_766 .
O29 Nd1 Nd2 O10 93.5(16) 5_766 5_666
O29 Nd1 Nd2 O11 134.3(16) 5_766 5_666
O29 Nd1 Nd2 O13 -77.8(16) 5_766 .
O29 Nd1 Nd2 O19 57.3(16) 5_766 5_666
O29 Nd1 Nd2 O31 -10.5(16) 5_766 .
O29 Nd1 Nd2 O35 -9.9(16) 5_766 .
O29 Nd1 Nd3 Nd2 -177.3(4) 5_766 5_666
O29 Nd1 Nd3 O8 -140.0(5) 5_766 5_666
O29 Nd1 Nd3 O9 -94.8(6) 5_766 5_666
O29 Nd1 Nd3 O11 146.6(5) 5_766 .
O29 Nd1 Nd3 O12 103.4(6) 5_766 .
O29 Nd1 Nd3 O15 -67.9(5) 5_766 5_666
O29 Nd1 Nd3 O21 76.2(5) 5_766 .
O29 Nd1 Nd3 O4W 7.5(5) 5_766 .
O29 Nd1 Nd3 O5W 6.6(9) 5_766 .
O29 Nd1 O7 Nd2 157.3(6) 5_766 .
O29 Nd1 O7 Ge1 10.0(12) 5_766 .
O29 Nd1 O12 Nd3 -69.9(5) 5_766 .
O29 Nd1 O12 Ge6 93.3(7) 5_766 .
O29 Nd1 O23 C18 20.6(17) 5_766 .
O29 Nd1 O32 Nd4 -15.6(6) 5_766 5_766
O29 Nd1 O32 C22 167.0(17) 5_766 .
O30 Nd4 Nd5 Nd2 17.7(3) 5_766 .
O30 Nd4 Nd5 Nd2 4.5(3) . .
O30 Nd4 Nd5 O14 79.1(6) 5_766 .
O30 Nd4 Nd5 O14 65.9(6) . .
O30 Nd4 Nd5 O20 -78.1(5) . 5_666
O30 Nd4 Nd5 O20 -64.9(5) 5_766 5_666
O30 Nd4 Nd5 O22 -162.7(4) . 2_664
O30 Nd4 Nd5 O22 -149.4(5) 5_766 2_664
O30 Nd4 Nd5 O25 122.2(7) . .
O30 Nd4 Nd5 O25 135.5(8) 5_766 .
O30 Nd4 Nd5 O26 141.1(5) 5_766 .
O30 Nd4 Nd5 O26 127.8(5) . .
O30 Nd4 Nd5 O31 9.8(4) 5_766 .
O30 Nd4 Nd5 O31 -3.4(4) . .
O30 Nd4 Nd5 O33 -78.0(6) 5_766 .
O30 Nd4 Nd5 O33 -91.2(5) . .
O30 Nd4 Nd5 O35 29.8(6) . .
O30 Nd4 Nd5 O35 43.0(6) 5_766 .
O30 Nd4 Nd5 O36 146.2(13) . .
O30 Nd4 Nd5 O36 159.4(13) 5_766 .
O30 Nd4 O25 Nd5 -77.8(9) 5_766 .
O30 Nd4 O25 Nd5 -50.0(6) . .
O30 Nd4 O25 Ge7 104.6(11) 5_766 .
O30 Nd4 O25 Ge7 132.4(10) . .
O30 Nd4 O28 C21 113(2) 5_766 .
O30 Nd4 O28 C21 -156(2) . .
O30 Nd4 O30 Nd4 0.0 5_766 5_766
O30 Nd4 O30 C22 -150(2) 5_766 .
O30 Nd4 O33 Nd5 72.7(4) . .
O30 Nd4 O33 Nd5 125.2(4) 5_766 .
O30 Nd4 O33 C23 -95.0(11) . .
O30 Nd4 O33 C23 -42.5(11) 5_766 .
O30 Nd4 O34 C23 150.5(11) 5_766 .
O30 Nd4 O34 C23 80.1(11) . .
O30 Nd4 C23 O33 77.0(10) . .
O30 Nd4 C23 O33 142.1(10) 5_766 .
O30 Nd4 C23 O34 -93.5(11) . .
O30 Nd4 C23 O34 -28.3(11) 5_766 .
O30 Nd4 C23 C24 -107(10) 5_766 .
O30 Nd4 C23 C24 -172(10) . .
O31 Nd2 Nd5 Nd4 -12.2(4) . .
O31 Nd2 Nd5 O14 -84.4(7) . .
O31 Nd2 Nd5 O20 98.0(5) . 5_666
O31 Nd2 Nd5 O22 142.7(8) . 2_664
O31 Nd2 Nd5 O25 -46.3(6) . .
O31 Nd2 Nd5 O26 -118.6(6) . .
O31 Nd2 Nd5 O33 31.3(5) . .
O31 Nd2 Nd5 O35 -164.8(7) . .
O31 Nd2 Nd5 O36 -178.8(6) . .
O31 Nd2 O7 Nd1 -68.1(4) . .
O31 Nd2 O7 Ge1 84.1(6) . .
O31 Nd2 O8 Nd3 155.2(4) . 5_666
O31 Nd2 O8 Ge2 -15.7(11) . .
O31 Nd2 O13 C3 22.7(14) . .
O31 Nd2 O35 Nd5 9.5(5) . .
O31 Nd2 O35 C25 168(5) . .
O31 Nd5 O14 C3 -15.6(18) . .
O31 Nd5 O14 O14' -133(12) . .
O31 Nd5 O25 Nd4 52.0(6) . .
O31 Nd5 O25 Ge7 -129.9(7) . .
O31 Nd5 O26 Ge7 64.6(9) . .
O31 Nd5 O33 Nd4 -82.1(4) . .
O31 Nd5 O33 C23 57(3) . .
O31 Nd5 O35 Nd2 -10.0(5) . .
O31 Nd5 O35 C25 179.6(19) . .
O31 Nd5 O36 C25 17(2) . .
O32 Nd1 Nd2 Nd3 -170.6(3) . 5_666
O32 Nd1 Nd2 Nd5 14.2(3) . .
O32 Nd1 Nd2 O7 -97.1(5) . .
O32 Nd1 Nd2 O8 -133.2(4) . .
O32 Nd1 Nd2 O10 112.1(5) . 5_666
O32 Nd1 Nd2 O11 152.9(4) . 5_666
O32 Nd1 Nd2 O13 -59.2(4) . .
O32 Nd1 Nd2 O19 75.9(4) . 5_666
O32 Nd1 Nd2 O31 8.1(4) . .
O32 Nd1 Nd2 O35 8.7(7) . .
O32 Nd1 Nd3 Nd2 132.0(12) . 5_666
O32 Nd1 Nd3 O8 169.3(12) . 5_666
O32 Nd1 Nd3 O9 -145.5(13) . 5_666
O32 Nd1 Nd3 O11 95.9(12) . .
O32 Nd1 Nd3 O12 52.7(13) . .
O32 Nd1 Nd3 O15 -118.6(12) . 5_666
O32 Nd1 Nd3 O21 25.5(12) . .
O32 Nd1 Nd3 O4W -43.2(12) . .
O32 Nd1 Nd3 O5W -44.1(14) . .
O32 Nd1 O7 Nd2 72.0(4) . .
O32 Nd1 O7 Ge1 -75.3(7) . .
O32 Nd1 O12 Nd3 -165.3(4) . .
O32 Nd1 O12 Ge6 -2.1(9) . .
O32 Nd1 O23 C18 -83.7(18) . .
O32 Nd4 Nd5 Nd2 -150(9) 5_766 .
O32 Nd4 Nd5 O14 -89(9) 5_766 .
O32 Nd4 Nd5 O20 127(9) 5_766 5_666
O32 Nd4 Nd5 O22 43(9) 5_766 2_664
O32 Nd4 Nd5 O25 -32(9) 5_766 .
O32 Nd4 Nd5 O26 -27(9) 5_766 .
O32 Nd4 Nd5 O31 -158(9) 5_766 .
O32 Nd4 Nd5 O33 114(9) 5_766 .
O32 Nd4 Nd5 O35 -125(9) 5_766 .
O32 Nd4 Nd5 O36 -9(9) 5_766 .
O32 Nd4 O25 Nd5 178.4(4) 5_766 .
O32 Nd4 O25 Ge7 0.8(16) 5_766 .
O32 Nd4 O28 C21 87(2) 5_766 .
O32 Nd4 O30 Nd4 -11.5(6) 5_766 5_766
O32 Nd4 O30 C22 -161.6(19) 5_766 .
O32 Nd4 O33 Nd5 -177.4(4) 5_766 .
O32 Nd4 O33 C23 14.9(13) 5_766 .
O32 Nd4 O34 C23 -162.8(11) 5_766 .
O32 Nd4 C23 O33 -169.9(9) 5_766 .
O32 Nd4 C23 O34 19.6(12) 5_766 .
O32 Nd4 C23 C24 -59(10) 5_766 .
O33 Nd4 Nd5 Nd2 95.7(5) . .
O33 Nd4 Nd5 O14 157.1(7) . .
O33 Nd4 Nd5 O20 13.2(6) . 5_666
O33 Nd4 Nd5 O22 -71.4(6) . 2_664
O33 Nd4 Nd5 O25 -146.5(8) . .
O33 Nd4 Nd5 O26 -140.9(6) . .
O33 Nd4 Nd5 O31 87.8(5) . .
O33 Nd4 Nd5 O35 121.0(7) . .
O33 Nd4 Nd5 O36 -122.6(13) . .
O33 Nd4 O25 Nd5 21.5(5) . .
O33 Nd4 O25 Ge7 -156.1(12) . .
O33 Nd4 O28 C21 -59(3) . .
O33 Nd4 O30 Nd4 129.2(5) . 5_766
O33 Nd4 O30 C22 -20.8(19) . .
O33 Nd4 O34 C23 5.3(10) . .
O33 Nd4 C23 O34 -170.4(18) . .
O33 Nd4 C23 C24 111(11) . .
O33 Nd5 O14 C3 -75(2) . .
O33 Nd5 O14 O14' 168(12) . .
O33 Nd5 O25 Nd4 -22.5(5) . .
O33 Nd5 O25 Ge7 155.6(9) . .
O33 Nd5 O26 Ge7 -35.7(9) . .
O33 Nd5 O31 Nd2 -150.4(5) . .
O33 Nd5 O31 C22 38.2(12) . .
O33 Nd5 O35 Nd2 25.9(10) . .
O33 Nd5 O35 C25 -144.5(18) . .
O33 Nd5 O36 C25 138.9(17) . .
O34 Nd4 Nd5 Nd2 82.3(3) . .
O34 Nd4 Nd5 O14 143.6(6) . .
O34 Nd4 Nd5 O20 -0.3(5) . 5_666
O34 Nd4 Nd5 O22 -84.9(4) . 2_664
O34 Nd4 Nd5 O25 -160.0(7) . .
O34 Nd4 Nd5 O26 -154.4(5) . .
O34 Nd4 Nd5 O31 74.3(4) . .
O34 Nd4 Nd5 O33 -13.5(5) . .
O34 Nd4 Nd5 O35 107.5(6) . .
O34 Nd4 Nd5 O36 -136.1(13) . .
O34 Nd4 O25 Nd5 22.3(8) . .
O34 Nd4 O25 Ge7 -155.3(9) . .
O34 Nd4 O28 C21 6(3) . .
O34 Nd4 O30 Nd4 77.2(5) . 5_766
O34 Nd4 O30 C22 -72.8(19) . .
O34 Nd4 O33 Nd5 162.4(7) . .
O34 Nd4 O33 C23 -5.3(10) . .
O34 Nd4 C23 O33 170.4(18) . .
O34 Nd4 C23 C24 -79(10) . .
O35 Nd2 Nd5 Nd4 152.6(6) . .
O35 Nd2 Nd5 O14 80.4(8) . .
O35 Nd2 Nd5 O20 -97.3(7) . 5_666
O35 Nd2 Nd5 O22 -52.6(9) . 2_664
O35 Nd2 Nd5 O25 118.5(7) . .
O35 Nd2 Nd5 O26 46.1(7) . .
O35 Nd2 Nd5 O31 164.8(7) . .
O35 Nd2 Nd5 O33 -164.0(7) . .
O35 Nd2 Nd5 O36 -14.1(8) . .
O35 Nd2 O7 Nd1 -123.7(6) . .
O35 Nd2 O7 Ge1 28.5(9) . .
O35 Nd2 O8 Nd3 88.0(5) . 5_666
O35 Nd2 O8 Ge2 -82.9(8) . .
O35 Nd2 O13 C3 -53.9(15) . .
O35 Nd2 O31 Nd5 -9.3(4) . .
O35 Nd2 O31 C22 162.0(14) . .
O35 Nd5 O14 C3 64.7(19) . .
O35 Nd5 O14 O14' -52(12) . .
O35 Nd5 O25 Nd4 122.7(6) . .
O35 Nd5 O25 Ge7 -59.2(10) . .
O35 Nd5 O26 Ge7 135.3(7) . .
O35 Nd5 O31 Nd2 8.9(4) . .
O35 Nd5 O31 C22 -162.5(13) . .
O35 Nd5 O33 Nd4 -117.2(7) . .
O35 Nd5 O33 C23 22(4) . .
O35 Nd5 O36 C25 7.9(17) . .
O36 Nd5 O14 C3 109(2) . .
O36 Nd5 O14 O14' -8(12) . .
O36 Nd5 O25 Nd4 -169.0(6) . .
O36 Nd5 O25 Ge7 9.0(11) . .
O36 Nd5 O26 Ge7 179.8(9) . .
O36 Nd5 O31 Nd2 1.4(8) . .
O36 Nd5 O31 C22 -170.1(13) . .
O36 Nd5 O33 Nd4 144.9(8) . .
O36 Nd5 O33 C23 -76(4) . .
O36 Nd5 O35 Nd2 161.8(10) . .
O36 Nd5 O35 C25 -8.6(19) . .
O1W Nd6 Ge6 O5 115.6(7) . .
O1W Nd6 Ge6 O6 -42.1(7) . .
O1W Nd6 Ge6 O12 -150.1(6) . .
O1W Nd6 Ge6 C16 42.4(9) . .
O1W Nd6 O1 Ge1 127.8(7) . .
O1W Nd6 O1 Ge2 -91.7(6) . .
O1W Nd6 O2 Ge2 93.5(6) . .
O1W Nd6 O2 Ge3 -126.3(6) . .
O1W Nd6 O3 Ge3 75.7(6) . .
O1W Nd6 O3 Ge4 -145.1(5) . .
O1W Nd6 O4 Ge4 84.1(8) . .
O1W Nd6 O4 Ge5 -132.3(7) . .
O1W Nd6 O5 Ge5 131.3(6) . .
O1W Nd6 O5 Ge6 -88.5(7) . .
O1W Nd6 O6 Ge1 -75.4(6) . .
O1W Nd6 O6 Ge6 146.0(6) . .
O3W Nd6 Ge6 O5 -101.1(6) . .
O3W Nd6 Ge6 O6 101.1(6) . .
O3W Nd6 Ge6 O12 -6.9(5) . .
O3W Nd6 Ge6 C16 -174.3(8) . .
O3W Nd6 O1 Ge1 -69.0(5) . .
O3W Nd6 O1 Ge2 71.5(5) . .
O3W Nd6 O2 Ge2 -69.3(5) . .
O3W Nd6 O2 Ge3 71.0(5) . .
O3W Nd6 O3 Ge3 -69.4(5) . .
O3W Nd6 O3 Ge4 69.9(5) . .
O3W Nd6 O4 Ge4 -72.7(5) . .
O3W Nd6 O4 Ge5 70.9(5) . .
O3W Nd6 O5 Ge5 -71.0(5) . .
O3W Nd6 O5 Ge6 69.2(5) . .
O3W Nd6 O6 Ge1 69.3(5) . .
O3W Nd6 O6 Ge6 -69.3(5) . .
O4W Nd3 O11 Nd2 -154.4(6) . 5_666
O4W Nd3 O11 Ge5 14.0(11) . .
O4W Nd3 O12 Nd1 77.2(5) . .
O4W Nd3 O12 Ge6 -83.3(8) . .
O4W Nd3 O21 C15 -65(3) . .
O5W Nd3 O11 Nd2 -90.1(6) . 5_666
O5W Nd3 O11 Ge5 78.4(8) . .
O5W Nd3 O12 Nd1 123.6(7) . .
O5W Nd3 O12 Ge6 -36.9(11) . .
O5W Nd3 O21 C15 6(3) . .
O6W Nd4 Nd5 Nd2 -65.1(3) . .
O6W Nd4 Nd5 O14 -3.7(6) . .
O6W Nd4 Nd5 O20 -147.7(5) . 5_666
O6W Nd4 Nd5 O22 127.7(4) . 2_664
O6W Nd4 Nd5 O25 52.6(7) . .
O6W Nd4 Nd5 O26 58.2(5) . .
O6W Nd4 Nd5 O31 -73.0(4) . .
O6W Nd4 Nd5 O33 -160.9(5) . .
O6W Nd4 Nd5 O35 -39.8(6) . .
O6W Nd4 Nd5 O36 76.5(13) . .
O6W Nd4 O25 Nd5 -128.2(7) . .
O6W Nd4 O25 Ge7 54.2(10) . .
O6W Nd4 O28 C21 169(3) . .
O6W Nd4 O30 Nd4 -80.8(5) . 5_766
O6W Nd4 O30 C22 129(2) . .
O6W Nd4 O33 Nd5 27.7(8) . .
O6W Nd4 O33 C23 -140.0(10) . .
O6W Nd4 O34 C23 121.9(11) . .
O6W Nd4 C23 O33 69.0(15) . .
O6W Nd4 C23 O34 -101.5(13) . .
O6W Nd4 C23 C24 180(100) . .
C1 Ge1 O1 Nd6 -121.4(6) . .
C1 Ge1 O1 Ge2 109.8(9) . .
C1 Ge1 O6 Nd6 132.8(6) . .
C1 Ge1 O6 Ge6 -101.7(9) . .
C1 Ge1 O7 Nd1 60.3(9) . .
C1 Ge1 O7 Nd2 -84.7(8) . .
C1 C2 C3 O13 15(3) . .
C1 C2 C3 O14 -155(2) . .
C1 C2 C3 O14' 152(3) . .
C2 C3 O14' O14 121(2) . .
C4 Ge2 O1 Nd6 128.2(7) . .
C4 Ge2 O1 Ge1 -103.4(10) . .
C4 Ge2 O2 Nd6 -122.7(7) . .
C4 Ge2 O2 Ge3 115.3(10) . .
C4 Ge2 O8 Nd2 79.8(10) . .
C4 Ge2 O8 Nd3 -90.4(8) . 5_666
C4 C5 C6 O15 39(4) . .
C4 C5 C6 O16 -142(3) . .
C7 Ge3 O2 Nd6 128.3(7) . .
C7 Ge3 O2 Ge2 -109.6(10) . .
C7 Ge3 O3 Nd6 -129.9(6) . .
C7 Ge3 O3 Ge4 103.2(9) . .
C7 Ge3 O9 Nd1 -82.7(8) . 5_666
C7 Ge3 O9 Nd3 84.8(9) . 5_666
C7 C8 C9 O17 16(3) . .
C7 C8 C9 O18 -164.3(17) . .
C10 Ge4 O3 Nd6 124.7(6) . .
C10 Ge4 O3 Ge3 -107.5(8) . .
C10 Ge4 O4 Nd6 -123.7(6) . .
C10 Ge4 O4 Ge5 107.2(9) . .
C10 Ge4 O10 Nd1 75.9(9) . 5_666
C10 Ge4 O10 Nd2 -80.6(8) . 5_666
C10 C11 C12 O19 49.5(19) . .
C10 C11 C12 O20 -131.7(16) . .
C13 Ge5 O4 Nd6 127.4(7) . .
C13 Ge5 O4 Ge4 -102.9(10) . .
C13 Ge5 O5 Nd6 -121.3(6) . .
C13 Ge5 O5 Ge6 112.7(9) . .
C13 Ge5 O11 Nd2 76.3(9) . 5_666
C13 Ge5 O11 Nd3 -89.8(8) . .
C13 C14 C15 O21 22(3) . .
C13 C14 C15 O22 -155.4(17) . .
C16 Ge6 O5 Nd6 129.7(7) . .
C16 Ge6 O5 Ge5 -104.2(10) . .
C16 Ge6 O6 Nd6 -123.2(7) . .
C16 Ge6 O6 Ge1 111.8(10) . .
C16 Ge6 O12 Nd1 -86.8(9) . .
C16 Ge6 O12 Nd3 72.6(10) . .
C16 C17 C18 O23 23(3) . .
C16 C17 C18 O24 -161(2) . .
C19 Ge7 O25 Nd4 55.8(15) . .
C19 Ge7 O25 Nd5 -121.9(12) . .
C19 Ge7 O26 Nd5 133.0(10) . .
C19 C20 C21 O28 -49(3) . .
C19 C20 C21 O29 143(2) . .
C22 Nd4 Nd5 Nd2 14.9(8) 5_766 .
C22 Nd4 Nd5 O14 76.3(9) 5_766 .
C22 Nd4 Nd5 O20 -67.7(8) 5_766 5_666
C22 Nd4 Nd5 O22 -152.3(8) 5_766 2_664
C22 Nd4 Nd5 O25 132.6(10) 5_766 .
C22 Nd4 Nd5 O26 138.2(8) 5_766 .
C22 Nd4 Nd5 O31 7.0(8) 5_766 .
C22 Nd4 Nd5 O33 -80.8(9) 5_766 .
C22 Nd4 Nd5 O35 40.2(9) 5_766 .
C22 Nd4 Nd5 O36 156.6(15) 5_766 .
C22 Nd4 O25 Nd5 -130.4(9) 5_766 .
C22 Nd4 O25 Ge7 52.0(18) 5_766 .
C22 Nd4 O28 C21 100(2) 5_766 .
C22 Nd4 O30 Nd4 -6.6(5) 5_766 5_766
C22 Nd4 O30 C22 -156.6(17) 5_766 .
C22 Nd4 O33 Nd5 146.9(4) 5_766 .
C22 Nd4 O33 C23 -20.8(12) 5_766 .
C22 Nd4 O34 C23 174.1(11) 5_766 .
C22 Nd4 C23 O33 164.2(10) 5_766 .
C22 Nd4 C23 O34 -6.2(12) 5_766 .
C22 Nd4 C23 C24 -85(10) 5_766 .
C23 Nd4 Nd5 Nd2 89.8(4) . .
C23 Nd4 Nd5 O14 151.2(6) . .
C23 Nd4 Nd5 O20 7.3(5) . 5_666
C23 Nd4 Nd5 O22 -77.3(5) . 2_664
C23 Nd4 Nd5 O25 -152.4(8) . .
C23 Nd4 Nd5 O26 -146.8(6) . .
C23 Nd4 Nd5 O31 81.9(5) . .
C23 Nd4 Nd5 O33 -5.9(6) . .
C23 Nd4 Nd5 O35 115.1(6) . .
C23 Nd4 Nd5 O36 -128.5(13) . .
C23 Nd4 O25 Nd5 24.2(7) . .
C23 Nd4 O25 Ge7 -153.4(10) . .
C23 Nd4 O28 C21 -32(3) . .
C23 Nd4 O30 Nd4 103.1(6) . 5_766
C23 Nd4 O30 C22 -46.9(19) . .
C23 Nd4 O33 Nd5 167.7(13) . .
O2W Nd6 Ge6 O5 42.8(7) . .
O2W Nd6 Ge6 O6 -114.9(8) . .
O2W Nd6 Ge6 O12 137.1(7) . .
O2W Nd6 Ge6 C16 -30.4(10) . .
O2W Nd6 O1 Ge1 102.0(10) . .
O2W Nd6 O1 Ge2 -117.5(10) . .
O2W Nd6 O2 Ge2 142.9(7) . .
O2W Nd6 O2 Ge3 -76.8(8) . .
O2W Nd6 O3 Ge3 144.4(7) . .
O2W Nd6 O3 Ge4 -76.3(7) . .
O2W Nd6 O4 Ge4 114.9(8) . .
O2W Nd6 O4 Ge5 -101.6(8) . .
O2W Nd6 O5 Ge5 82.4(7) . .
O2W Nd6 O5 Ge6 -137.5(7) . .
O2W Nd6 O6 Ge1 -147.5(7) . .
O2W Nd6 O6 Ge6 73.9(8) . .
O14' O14 C3 O13 113(4) . .
O14' O14 C3 C2 -79(3) . .

loop_
_platon_squeeze_void_nr
_platon_squeeze_void_average_x
_platon_squeeze_void_average_y
_platon_squeeze_void_average_z
_platon_squeeze_void_volume
_platon_squeeze_void_count_electrons
_platon_squeeze_void_content
1 0.012 0.791 0.473 9 2 ' '
2 0.012 0.709 0.973 9 2 ' '
3 0.193 0.795 0.305 103 40 ' '
4 0.193 0.705 0.805 103 40 ' '
5 0.307 0.295 0.305 103 41 ' '
6 0.307 0.205 0.805 103 40 ' '
7 0.488 0.291 0.473 9 2 ' '
8 0.488 0.209 0.973 9 2 ' '
9 0.512 0.791 0.027 9 3 ' '
10 0.512 0.709 0.527 9 3 ' '
11 0.693 0.795 0.194 103 38 ' '
12 0.693 0.705 0.694 103 38 ' '
13 0.807 0.295 0.195 103 38 ' '
14 0.807 0.205 0.694 103 38 ' '
15 0.988 0.291 0.027 9 3 ' '
16 0.988 0.209 0.527 9 3 ' '
